data_2311621
loop_
_publ_author_name
'G\"orbitz, Carl Henrik'
'T\"ornroos, Karl Wilhelm'
'Day, Graeme M.'

_publ_section_title
;
 Single-crystal investigation of L-tryptophan with Z' = 16.
;
_journal_issue 'Pt 5'
_journal_name_full 'Acta crystallographica. Section B, Structural science'
_journal_page_first 549
_journal_page_last 557
_journal_paper_doi 10.1107/S0108768112033484
_journal_volume 68
_journal_year 2012
_chemical_absolute_configuration rm
_chemical_formula_moiety 'C11 H12 N2 O2'
_chemical_formula_sum 'C11 H12 N2 O2'
_chemical_formula_weight 204.23
_chemical_name_systematic
; 
(2S)-2-amino-3-(1H-indol-3-yl)propanoic acid
;
_space_group_IT_number 1
_space_group_name_Hall 'P 1'
_space_group_name_H-M_alt 'P 1'
_symmetry_cell_setting triclinic
_symmetry_space_group_name_Hall 'P 1'
_symmetry_space_group_name_H-M 'P 1'
_atom_sites_solution_hydrogens geom
_atom_sites_solution_primary direct
_atom_sites_solution_secondary difmap
_audit_creation_method SHELXL-97
_cell_angle_alpha 84.421(4)
_cell_angle_beta 87.694(4)
_cell_angle_gamma 60.102(2)
_cell_formula_units_Z 16
_cell_length_a 11.430(3)
_cell_length_b 11.464(4)
_cell_length_c 35.606(9)
_cell_measurement_reflns_used 50000
_cell_measurement_temperature 123(2)
_cell_measurement_theta_max 30.81
_cell_measurement_theta_min 1.72
_cell_volume 4025(2)
_computing_cell_refinement 'SAINT-Plus (Bruker, 2007)'
_computing_data_collection 'APEX2 (Bruker, 2007)'
_computing_data_reduction 'SAINT-Plus (Bruker, 2007)'
_computing_molecular_graphics 'SHELXTL (Sheldrick, 2008)'
_computing_publication_material 'SHELXTL (Sheldrick, 2008)'
_computing_structure_refinement 'SHELXTL (Sheldrick, 2008)'
_computing_structure_solution 'SHELXTL (Sheldrick, 2008)'
_diffrn_ambient_temperature 123(2)
_diffrn_detector_area_resol_mean 8.3
_diffrn_measured_fraction_theta_full 0.981
_diffrn_measured_fraction_theta_max 0.977
_diffrn_measurement_device_type 'Bruker APEXII CCD diffractometer'
_diffrn_measurement_method 'Sets of exposures each taken over 0.5\%\w rotation'
_diffrn_radiation_monochromator graphite
_diffrn_radiation_source 'fine-focus sealed tube'
_diffrn_radiation_type MoK\a
_diffrn_radiation_wavelength 0.71073
_diffrn_reflns_av_R_equivalents 0.0434
_diffrn_reflns_av_sigmaI/netI 0.0457
_diffrn_reflns_limit_h_max 16
_diffrn_reflns_limit_h_min -16
_diffrn_reflns_limit_k_max 16
_diffrn_reflns_limit_k_min -16
_diffrn_reflns_limit_l_max 51
_diffrn_reflns_limit_l_min -51
_diffrn_reflns_number 66471
_diffrn_reflns_theta_full 30.72
_diffrn_reflns_theta_max 30.81
_diffrn_reflns_theta_min 1.72
_exptl_absorpt_coefficient_mu 0.095
_exptl_absorpt_correction_T_max 0.9865
_exptl_absorpt_correction_T_min 0.9433
_exptl_absorpt_correction_type multi-scan
_exptl_absorpt_process_details '(SADABS; Bruker, 2007)'
_exptl_crystal_colour colourless
_exptl_crystal_density_diffrn 1.348
_exptl_crystal_density_method 'not measured'
_exptl_crystal_description prism
_exptl_crystal_F_000 1728
_exptl_crystal_size_max 0.62
_exptl_crystal_size_mid 0.28
_exptl_crystal_size_min 0.14
_refine_diff_density_max 0.562
_refine_diff_density_min -0.486
_refine_diff_density_rms 0.108
_refine_ls_extinction_coef 0.0026(5)
_refine_ls_extinction_expression Fc^*^=kFc[1+0.001xFc^2^\l^3^/sin(2\q)]^-1/4^
_refine_ls_extinction_method SHELXL
_refine_ls_goodness_of_fit_ref 1.151
_refine_ls_hydrogen_treatment mixed
_refine_ls_matrix_type full
_refine_ls_number_parameters 1338
_refine_ls_number_reflns 24736
_refine_ls_number_restraints 3
_refine_ls_restrained_S_all 1.151
_refine_ls_R_factor_all 0.1000
_refine_ls_R_factor_gt 0.0879
_refine_ls_shift/su_max 0.000
_refine_ls_shift/su_mean 0.000
_refine_ls_structure_factor_coef Fsqd
_refine_ls_weighting_details 'calc w=1/[\s^2^(Fo^2^)+(0.0959P)^2^+9.8235P] where P=(Fo^2^+2Fc^2^)/3'
_refine_ls_weighting_scheme calc
_refine_ls_wR_factor_gt 0.2564
_refine_ls_wR_factor_ref 0.2632
_reflns_number_gt 19659
_reflns_number_total 24736
_reflns_threshold_expression >2sigma(I)
_cod_data_source_file eb5018sup3.cif
_cod_data_source_block lwconstr
_cod_original_cell_volume 4025.6(19)
_cod_database_code 2311621

loop_
_symmetry_equiv_pos_as_xyz
'x, y, z'

loop_
_atom_site_label
_atom_site_type_symbol
_atom_site_fract_x
_atom_site_fract_y
_atom_site_fract_z
_atom_site_U_iso_or_equiv
_atom_site_adp_type
_atom_site_occupancy
_atom_site_symmetry_multiplicity
_atom_site_calc_flag
_atom_site_refinement_flags
O1A O 0.2968(4) -0.0374(4) 0.24251(10) 0.0166(3) Uani 1 1 d .
O2A O 0.2201(5) -0.0541(4) 0.18743(12) 0.0256(4) Uani 1 1 d .
N1A N 0.2933(4) 0.1917(4) 0.21790(12) 0.0151(4) Uani 1 1 d .
H1A H 0.2251 0.2116 0.2347 0.023 Uiso 1 1 calc R
H2A H 0.2861 0.2697 0.2066 0.023 Uiso 1 1 calc R
H3A H 0.3740 0.1428 0.2303 0.023 Uiso 1 1 calc R
N2A N 0.4395(5) -0.1697(5) 0.09282(15) 0.0257(7) Uani 1 1 d .
H4A H 0.4734 -0.2492 0.0839 0.031 Uiso 1 1 calc R
C1A C 0.2654(5) -0.0047(5) 0.20803(14) 0.0142(4) Uani 1 1 d .
C2A C 0.2846(5) 0.1118(5) 0.18880(14) 0.0137(4) Uani 1 1 d .
H21A H 0.2043 0.1724 0.1722 0.016 Uiso 1 1 calc R
C3A C 0.4116(5) 0.0568(5) 0.16429(15) 0.0182(6) Uani 1 1 d .
H31A H 0.4268 0.1322 0.1548 0.022 Uiso 1 1 calc R
H32A H 0.4904 -0.0091 0.1801 0.022 Uiso 1 1 calc R
C4A C 0.4815(6) -0.1465(6) 0.12596(16) 0.0221(7) Uani 1 1 d .
H41A H 0.5524 -0.2123 0.1422 0.026 Uiso 1 1 calc R
C5A C 0.4023(5) -0.0106(5) 0.13130(15) 0.0184(6) Uani 1 1 d .
C6A C 0.3115(5) 0.0522(5) 0.09988(15) 0.0182(6) Uani 1 1 d .
C7A C 0.2105(6) 0.1844(6) 0.08903(15) 0.0223(7) Uani 1 1 d .
H71A H 0.1908 0.2554 0.1043 0.027 Uiso 1 1 calc R
C8A C 0.1394(7) 0.2104(7) 0.05568(17) 0.0292(9) Uani 1 1 d .
H81A H 0.0706 0.3000 0.0482 0.035 Uiso 1 1 calc R
C9A C 0.1673(7) 0.1063(8) 0.03272(17) 0.0343(10) Uani 1 1 d .
H91A H 0.1181 0.1274 0.0098 0.041 Uiso 1 1 calc R
C10A C 0.2637(7) -0.0243(7) 0.04266(17) 0.0305(9) Uani 1 1 d .
H10A H 0.2796 -0.0944 0.0274 0.037 Uiso 1 1 calc R
C11A C 0.3391(6) -0.0528(6) 0.07607(15) 0.0219(7) Uani 1 1 d .
O1B O 0.2989(4) 0.4614(4) 0.24276(10) 0.0166(3) Uani 1 1 d .
O2B O 0.2220(5) 0.4443(4) 0.18768(12) 0.0256(4) Uani 1 1 d .
N1B N 0.2921(4) 0.6930(4) 0.21852(12) 0.0151(4) Uani 1 1 d .
H1B H 0.2206 0.7176 0.2343 0.023 Uiso 1 1 calc R
H2B H 0.2911 0.7683 0.2073 0.023 Uiso 1 1 calc R
H3B H 0.3702 0.6414 0.2319 0.023 Uiso 1 1 calc R
N2B N 0.4366(5) 0.3303(5) 0.09443(15) 0.0257(7) Uani 1 1 d .
H4B H 0.4702 0.2500 0.0861 0.031 Uiso 1 1 calc R
C1B C 0.2643(5) 0.4962(5) 0.20837(14) 0.0142(4) Uani 1 1 d .
C2B C 0.2829(5) 0.6137(5) 0.18893(14) 0.0137(4) Uani 1 1 d .
H21B H 0.2025 0.6745 0.1724 0.016 Uiso 1 1 calc R
C3B C 0.4108(5) 0.5596(5) 0.16446(15) 0.0182(6) Uani 1 1 d .
H31B H 0.4247 0.6358 0.1548 0.022 Uiso 1 1 calc R
H32B H 0.4899 0.4950 0.1804 0.022 Uiso 1 1 calc R
C4B C 0.4777(6) 0.3574(6) 0.12709(16) 0.0221(7) Uani 1 1 d .
H41B H 0.5478 0.2923 0.1437 0.026 Uiso 1 1 calc R
C5B C 0.4028(5) 0.4905(5) 0.13162(15) 0.0184(6) Uani 1 1 d .
C6B C 0.3120(5) 0.5538(5) 0.09996(15) 0.0182(6) Uani 1 1 d .
C7B C 0.2131(6) 0.6854(6) 0.08861(15) 0.0223(7) Uani 1 1 d .
H71B H 0.1949 0.7570 0.1035 0.027 Uiso 1 1 calc R
C8B C 0.1403(7) 0.7117(7) 0.05505(17) 0.0292(9) Uani 1 1 d .
H81B H 0.0740 0.8017 0.0469 0.035 Uiso 1 1 calc R
C9B C 0.1650(7) 0.6050(8) 0.03329(17) 0.0343(10) Uani 1 1 d .
H91B H 0.1142 0.6244 0.0108 0.041 Uiso 1 1 calc R
C10B C 0.2618(7) 0.4726(7) 0.04408(17) 0.0305(9) Uani 1 1 d .
H10B H 0.2776 0.4011 0.0295 0.037 Uiso 1 1 calc R
C11B C 0.3357(6) 0.4479(6) 0.07738(15) 0.0219(7) Uani 1 1 d .
O1C O 0.8000(4) 0.2297(4) 0.24370(10) 0.0166(3) Uani 1 1 d .
O2C O 0.7231(5) 0.2161(4) 0.18874(12) 0.0256(4) Uani 1 1 d .
N1C N 0.7917(4) 0.4641(4) 0.21948(12) 0.0151(4) Uani 1 1 d .
H1C H 0.7320 0.4735 0.2382 0.023 Uiso 1 1 calc R
H2C H 0.7722 0.5472 0.2087 0.023 Uiso 1 1 calc R
H3C H 0.8769 0.4205 0.2293 0.023 Uiso 1 1 calc R
N2C N 0.9494(6) 0.5796(5) 0.09954(15) 0.0268(7) Uani 1 1 d .
H4C H 0.9876 0.6282 0.0922 0.032 Uiso 1 1 calc R
C1C C 0.7664(5) 0.2680(5) 0.20940(14) 0.0142(4) Uani 1 1 d .
C2C C 0.7820(5) 0.3852(5) 0.19072(13) 0.0137(4) Uani 1 1 d .
H21C H 0.7000 0.4458 0.1748 0.016 Uiso 1 1 calc R
C3C C 0.9053(5) 0.3325(5) 0.16505(15) 0.0195(7) Uani 1 1 d .
H31C H 0.9872 0.2988 0.1808 0.023 Uiso 1 1 calc R
H32C H 0.9131 0.2550 0.1528 0.023 Uiso 1 1 calc R
C4C C 0.9817(6) 0.4948(6) 0.13190(16) 0.0223(7) Uani 1 1 d .
H41C H 1.0489 0.4790 0.1497 0.027 Uiso 1 1 calc R
C5C C 0.9018(5) 0.4359(5) 0.13477(14) 0.0182(6) Uani 1 1 d .
C6C C 0.8159(5) 0.4869(5) 0.10203(14) 0.0175(6) Uani 1 1 d .
C7C C 0.7163(6) 0.4643(6) 0.08852(16) 0.0220(7) Uani 1 1 d .
H71C H 0.6919 0.4052 0.1027 0.026 Uiso 1 1 calc R
C8C C 0.6538(7) 0.5294(7) 0.05420(18) 0.0303(9) Uani 1 1 d .
H81C H 0.5869 0.5134 0.0448 0.036 Uiso 1 1 calc R
C9C C 0.6875(7) 0.6188(7) 0.03291(18) 0.0337(10) Uani 1 1 d .
H91C H 0.6425 0.6625 0.0096 0.040 Uiso 1 1 calc R
C10C C 0.7836(7) 0.6429(7) 0.04543(17) 0.0325(10) Uani 1 1 d .
H10C H 0.8065 0.7027 0.0309 0.039 Uiso 1 1 calc R
C11C C 0.8490(6) 0.5779(5) 0.08025(15) 0.0213(7) Uani 1 1 d .
O1D O 0.8011(4) 0.7290(4) 0.24392(10) 0.0166(3) Uani 1 1 d .
O2D O 0.7222(5) 0.7170(4) 0.18904(12) 0.0256(4) Uani 1 1 d .
N1D N 0.7915(4) 0.9642(4) 0.21975(12) 0.0151(4) Uani 1 1 d .
H1D H 0.7224 0.9856 0.2363 0.023 Uiso 1 1 calc R
H2D H 0.7859 1.0413 0.2083 0.023 Uiso 1 1 calc R
H3D H 0.8716 0.9149 0.2324 0.023 Uiso 1 1 calc R
N2D N 0.9478(6) 1.0817(5) 0.10035(15) 0.0268(7) Uani 1 1 d .
H4D H 0.9856 1.1305 0.0928 0.032 Uiso 1 1 calc R
C1D C 0.7671(5) 0.7677(5) 0.20966(14) 0.0142(4) Uani 1 1 d .
C2D C 0.7827(5) 0.8841(5) 0.19092(13) 0.0137(4) Uani 1 1 d .
H21D H 0.7010 0.9442 0.1748 0.016 Uiso 1 1 calc R
C3D C 0.9076(5) 0.8315(5) 0.16542(15) 0.0195(7) Uani 1 1 d .
H31D H 0.9889 0.7986 0.1814 0.023 Uiso 1 1 calc R
H32D H 0.9165 0.7536 0.1531 0.023 Uiso 1 1 calc R
C4D C 0.9814(6) 0.9936(6) 0.13246(16) 0.0223(7) Uani 1 1 d .
H41D H 1.0499 0.9762 0.1500 0.027 Uiso 1 1 calc R
C5D C 0.9029(5) 0.9350(5) 0.13550(14) 0.0182(6) Uani 1 1 d .
C6D C 0.8154(5) 0.9871(5) 0.10320(14) 0.0175(6) Uani 1 1 d .
C7D C 0.7156(6) 0.9638(6) 0.08998(16) 0.0220(7) Uani 1 1 d .
H71D H 0.6926 0.9034 0.1040 0.026 Uiso 1 1 calc R
C8D C 0.6510(7) 1.0307(7) 0.05589(18) 0.0303(9) Uani 1 1 d .
H81D H 0.5856 1.0128 0.0464 0.036 Uiso 1 1 calc R
C9D C 0.6795(7) 1.1236(7) 0.03521(18) 0.0337(10) Uani 1 1 d .
H91D H 0.6325 1.1690 0.0122 0.040 Uiso 1 1 calc R
C10D C 0.7750(7) 1.1491(7) 0.04802(17) 0.0325(10) Uani 1 1 d .
H10D H 0.7947 1.2123 0.0342 0.039 Uiso 1 1 calc R
C11D C 0.8435(6) 1.0801(5) 0.08192(15) 0.0213(7) Uani 1 1 d .
O1E O 0.0511(4) 0.2869(4) 0.25744(10) 0.0164(3) Uani 1 1 d .
O2E O -0.0320(5) 0.3820(4) 0.31127(12) 0.0253(4) Uani 1 1 d .
N1E N 0.0439(4) 0.0610(4) 0.28193(12) 0.0159(4) Uani 1 1 d .
H1E H -0.0183 0.1115 0.2634 0.024 Uiso 1 1 calc R
H2E H 0.0263 -0.0035 0.2930 0.024 Uiso 1 1 calc R
H3E H 0.1279 0.0210 0.2718 0.024 Uiso 1 1 calc R
N2E N 0.2081(5) 0.2716(5) 0.40524(15) 0.0269(7) Uani 1 1 d .
H4E H 0.2451 0.3154 0.4137 0.032 Uiso 1 1 calc R
C1E C 0.0164(5) 0.2844(5) 0.29144(14) 0.0147(4) Uani 1 1 d .
C2E C 0.0368(5) 0.1503(5) 0.31097(13) 0.0138(4) Uani 1 1 d .
H21E H -0.0417 0.1690 0.3278 0.017 Uiso 1 1 calc R
C3E C 0.1668(5) 0.0774(5) 0.33480(14) 0.0170(6) Uani 1 1 d .
H31E H 0.1825 -0.0133 0.3444 0.020 Uiso 1 1 calc R
H32E H 0.2437 0.0650 0.3185 0.020 Uiso 1 1 calc R
C4E C 0.2426(6) 0.2082(6) 0.37237(17) 0.0235(7) Uani 1 1 d .
H41E H 0.3109 0.2039 0.3555 0.028 Uiso 1 1 calc R
C5E C 0.1629(5) 0.1524(5) 0.36781(14) 0.0183(6) Uani 1 1 d .
C6E C 0.0749(5) 0.1813(5) 0.39970(15) 0.0183(6) Uani 1 1 d .
C7E C -0.0254(6) 0.1497(6) 0.41133(16) 0.0226(7) Uani 1 1 d .
H71E H -0.0486 0.0999 0.3963 0.027 Uiso 1 1 calc R
C8E C -0.0902(6) 0.1928(6) 0.44526(17) 0.0283(8) Uani 1 1 d .
H81E H -0.1577 0.1712 0.4535 0.034 Uiso 1 1 calc R
C9E C -0.0585(7) 0.2666(7) 0.46727(17) 0.0318(9) Uani 1 1 d .
H91E H -0.1054 0.2953 0.4902 0.038 Uiso 1 1 calc R
C10E C 0.0409(7) 0.2996(7) 0.45648(17) 0.0308(9) Uani 1 1 d .
H10E H 0.0624 0.3501 0.4717 0.037 Uiso 1 1 calc R
C11E C 0.1078(6) 0.2559(6) 0.42255(16) 0.0236(7) Uani 1 1 d .
O1F O 0.0506(4) 0.7878(4) 0.25781(10) 0.0164(3) Uani 1 1 d .
O2F O -0.0331(5) 0.8823(4) 0.31177(12) 0.0253(4) Uani 1 1 d .
N1F N 0.0456(4) 0.5605(4) 0.28239(12) 0.0159(4) Uani 1 1 d .
H1F H -0.0202 0.6094 0.2646 0.024 Uiso 1 1 calc R
H2F H 0.0343 0.4919 0.2936 0.024 Uiso 1 1 calc R
H3F H 0.1278 0.5256 0.2712 0.024 Uiso 1 1 calc R
N2F N 0.1953(5) 0.7810(5) 0.40601(15) 0.0269(7) Uani 1 1 d .
H4F H 0.2292 0.8276 0.4145 0.032 Uiso 1 1 calc R
C1F C 0.0167(5) 0.7841(5) 0.29211(14) 0.0147(4) Uani 1 1 d .
C2F C 0.0370(5) 0.6500(5) 0.31155(13) 0.0138(4) Uani 1 1 d .
H21F H -0.0418 0.6683 0.3282 0.017 Uiso 1 1 calc R
C3F C 0.1670(5) 0.5791(5) 0.33579(14) 0.0170(6) Uani 1 1 d .
H31F H 0.1839 0.4882 0.3456 0.020 Uiso 1 1 calc R
H32F H 0.2441 0.5674 0.3196 0.020 Uiso 1 1 calc R
C4F C 0.2358(6) 0.7140(6) 0.37399(17) 0.0235(7) Uani 1 1 d .
H41F H 0.3065 0.7090 0.3580 0.028 Uiso 1 1 calc R
C5F C 0.1605(5) 0.6556(5) 0.36834(14) 0.0183(6) Uani 1 1 d .
C6F C 0.0685(5) 0.6839(5) 0.39971(15) 0.0183(6) Uani 1 1 d .
C7F C -0.0297(6) 0.6501(6) 0.41096(16) 0.0226(7) Uani 1 1 d .
H71F H -0.0475 0.5960 0.3962 0.027 Uiso 1 1 calc R
C8F C -0.1018(6) 0.6956(6) 0.44399(17) 0.0283(8) Uani 1 1 d .
H81F H -0.1691 0.6729 0.4516 0.034 Uiso 1 1 calc R
C9F C -0.0751(7) 0.7744(7) 0.46575(17) 0.0318(9) Uani 1 1 d .
H91F H -0.1246 0.8040 0.4883 0.038 Uiso 1 1 calc R
C10F C 0.0207(7) 0.8109(7) 0.45574(17) 0.0308(9) Uani 1 1 d .
H10F H 0.0368 0.8659 0.4707 0.037 Uiso 1 1 calc R
C11F C 0.0934(6) 0.7642(6) 0.42287(16) 0.0236(7) Uani 1 1 d .
O1G O 0.5480(4) 0.5225(4) 0.25636(10) 0.0164(3) Uani 1 1 d .
O2G O 0.4772(5) 0.6104(4) 0.31189(12) 0.0253(4) Uani 1 1 d .
N1G N 0.5457(4) 0.2940(4) 0.28102(12) 0.0159(4) Uani 1 1 d .
H1G H 0.4790 0.3417 0.2634 0.024 Uiso 1 1 calc R
H2G H 0.5368 0.2242 0.2924 0.024 Uiso 1 1 calc R
H3G H 0.6274 0.2610 0.2696 0.024 Uiso 1 1 calc R
N2G N 0.7066(5) 0.0185(5) 0.40017(14) 0.0240(7) Uani 1 1 d .
H4G H 0.7441 -0.0685 0.4072 0.029 Uiso 1 1 calc R
C1G C 0.5181(5) 0.5172(5) 0.29094(14) 0.0147(4) Uani 1 1 d .
C2G C 0.5356(5) 0.3839(5) 0.30981(13) 0.0138(4) Uani 1 1 d .
H21G H 0.4544 0.4040 0.3256 0.017 Uiso 1 1 calc R
C3G C 0.6608(5) 0.3139(6) 0.33584(15) 0.0190(6) Uani 1 1 d .
H31G H 0.7423 0.2683 0.3202 0.023 Uiso 1 1 calc R
H32G H 0.6675 0.3837 0.3485 0.023 Uiso 1 1 calc R
C4G C 0.7378(6) 0.0759(5) 0.36779(16) 0.0221(7) Uani 1 1 d .
H41G H 0.8043 0.0265 0.3500 0.027 Uiso 1 1 calc R
C5G C 0.6595(5) 0.2126(5) 0.36530(14) 0.0175(6) Uani 1 1 d .
C6G C 0.5748(5) 0.2454(5) 0.39829(14) 0.0176(6) Uani 1 1 d .
C7G C 0.4779(6) 0.3667(6) 0.41226(16) 0.0228(7) Uani 1 1 d .
H71G H 0.4550 0.4511 0.3988 0.027 Uiso 1 1 calc R
C8G C 0.4165(7) 0.3613(7) 0.44593(18) 0.0307(9) Uani 1 1 d .
H81G H 0.3508 0.4430 0.4557 0.037 Uiso 1 1 calc R
C9G C 0.4491(7) 0.2374(8) 0.46616(17) 0.0327(10) Uani 1 1 d .
H91G H 0.4045 0.2372 0.4893 0.039 Uiso 1 1 calc R
C10G C 0.5443(7) 0.1157(7) 0.45335(17) 0.0290(9) Uani 1 1 d .
H10G H 0.5657 0.0322 0.4672 0.035 Uiso 1 1 calc R
C11G C 0.6082(6) 0.1200(6) 0.41919(15) 0.0220(7) Uani 1 1 d .
O1H O 0.5478(4) 1.0220(4) 0.25619(10) 0.0164(3) Uani 1 1 d .
O2H O 0.4890(5) 1.1044(4) 0.31264(12) 0.0253(4) Uani 1 1 d .
N1H N 0.5441(4) 0.7935(4) 0.28026(12) 0.0159(4) Uani 1 1 d .
H1H H 0.4758 0.8432 0.2633 0.024 Uiso 1 1 calc R
H2H H 0.5356 0.7233 0.2914 0.024 Uiso 1 1 calc R
H3H H 0.6247 0.7611 0.2682 0.024 Uiso 1 1 calc R
N2H N 0.7076(5) 0.5169(5) 0.40121(14) 0.0240(7) Uani 1 1 d .
H4H H 0.7451 0.4305 0.4089 0.029 Uiso 1 1 calc R
C1H C 0.5232(5) 1.0136(5) 0.29090(14) 0.0147(4) Uani 1 1 d .
C2H C 0.5382(5) 0.8809(5) 0.30980(13) 0.0138(4) Uani 1 1 d .
H21H H 0.4572 0.9022 0.3258 0.017 Uiso 1 1 calc R
C3H C 0.6635(5) 0.8068(6) 0.33500(15) 0.0190(6) Uani 1 1 d .
H31H H 0.7432 0.7585 0.3189 0.023 Uiso 1 1 calc R
H32H H 0.6751 0.8745 0.3472 0.023 Uiso 1 1 calc R
C4H C 0.7402(6) 0.5699(5) 0.36873(16) 0.0221(7) Uani 1 1 d .
H41H H 0.8078 0.5185 0.3514 0.027 Uiso 1 1 calc R
C5H C 0.6610(5) 0.7070(5) 0.36518(14) 0.0175(6) Uani 1 1 d .
C6H C 0.5760(5) 0.7423(5) 0.39776(14) 0.0176(6) Uani 1 1 d .
C7H C 0.4779(6) 0.8661(6) 0.41064(16) 0.0228(7) Uani 1 1 d .
H71H H 0.4565 0.9492 0.3966 0.027 Uiso 1 1 calc R
C8H C 0.4138(7) 0.8644(7) 0.44402(18) 0.0307(9) Uani 1 1 d .
H81H H 0.3462 0.9474 0.4527 0.037 Uiso 1 1 calc R
C9H C 0.4451(7) 0.7446(8) 0.46538(17) 0.0327(10) Uani 1 1 d .
H91H H 0.4000 0.7475 0.4886 0.039 Uiso 1 1 calc R
C10H C 0.5426(7) 0.6184(7) 0.45343(17) 0.0290(9) Uani 1 1 d .
H10H H 0.5629 0.5362 0.4678 0.035 Uiso 1 1 calc R
C11H C 0.6080(6) 0.6198(6) 0.41952(15) 0.0220(7) Uani 1 1 d .
O1I O 0.3544(4) 0.0584(4) 0.74194(10) 0.0165(3) Uani 1 1 d .
O2I O 0.3849(4) -0.0337(4) 0.68729(12) 0.0258(4) Uani 1 1 d .
N1I N 0.1312(4) 0.2845(4) 0.71733(12) 0.0154(4) Uani 1 1 d .
H1I H 0.1107 0.2347 0.7350 0.023 Uiso 1 1 calc R
H2I H 0.0538 0.3530 0.7063 0.023 Uiso 1 1 calc R
H3I H 0.1756 0.3195 0.7286 0.023 Uiso 1 1 calc R
N2I N 0.5279(5) 0.0669(5) 0.59268(15) 0.0263(7) Uani 1 1 d .
H4I H 0.6103 0.0202 0.5840 0.032 Uiso 1 1 calc R
C1I C 0.3292(5) 0.0619(5) 0.70756(14) 0.0140(4) Uani 1 1 d .
C2I C 0.2191(5) 0.1965(5) 0.68797(13) 0.0138(4) Uani 1 1 d .
H21I H 0.1627 0.1775 0.6716 0.017 Uiso 1 1 calc R
C3I C 0.2806(5) 0.2693(5) 0.66342(15) 0.0181(6) Uani 1 1 d .
H31I H 0.2076 0.3598 0.6539 0.022 Uiso 1 1 calc R
H32I H 0.3423 0.2820 0.6791 0.022 Uiso 1 1 calc R
C4I C 0.4926(6) 0.1346(6) 0.62517(16) 0.0213(7) Uani 1 1 d .
H41I H 0.5540 0.1394 0.6413 0.026 Uiso 1 1 calc R
C5I C 0.3574(5) 0.1928(5) 0.63043(14) 0.0177(6) Uani 1 1 d .
C6I C 0.3017(5) 0.1649(5) 0.59942(15) 0.0188(6) Uani 1 1 d .
C7I C 0.1716(6) 0.1985(6) 0.58898(16) 0.0222(7) Uani 1 1 d .
H71I H 0.0965 0.2518 0.6041 0.027 Uiso 1 1 calc R
C8I C 0.1535(7) 0.1528(7) 0.55619(18) 0.0303(9) Uani 1 1 d .
H81I H 0.0650 0.1765 0.5487 0.036 Uiso 1 1 calc R
C9I C 0.2636(7) 0.0721(7) 0.53382(16) 0.0297(9) Uani 1 1 d .
H91I H 0.2484 0.0419 0.5116 0.036 Uiso 1 1 calc R
C10I C 0.3943(7) 0.0359(6) 0.54378(18) 0.0298(9) Uani 1 1 d .
H10I H 0.4692 -0.0203 0.5291 0.036 Uiso 1 1 calc R
C11I C 0.4119(6) 0.0853(6) 0.57639(16) 0.0222(7) Uani 1 1 d .
O1J O 0.8536(4) 0.5588(4) 0.74217(10) 0.0165(3) Uani 1 1 d .
O2J O 0.8872(4) 0.4674(4) 0.68724(12) 0.0258(4) Uani 1 1 d .
N1J N 0.6294(4) 0.7840(4) 0.71783(12) 0.0154(4) Uani 1 1 d .
H1J H 0.6097 0.7338 0.7356 0.023 Uiso 1 1 calc R
H2J H 0.5515 0.8516 0.7068 0.023 Uiso 1 1 calc R
H3J H 0.6729 0.8201 0.7289 0.023 Uiso 1 1 calc R
N2J N 1.0305(5) 0.5763(5) 0.59338(15) 0.0263(7) Uani 1 1 d .
H4J H 1.1132 0.5323 0.5847 0.032 Uiso 1 1 calc R
C1J C 0.8293(5) 0.5616(5) 0.70766(14) 0.0140(4) Uani 1 1 d .
C2J C 0.7177(5) 0.6963(5) 0.68864(13) 0.0138(4) Uani 1 1 d .
H21J H 0.6617 0.6771 0.6721 0.017 Uiso 1 1 calc R
C3J C 0.7797(5) 0.7701(5) 0.66417(15) 0.0181(6) Uani 1 1 d .
H31J H 0.7063 0.8606 0.6548 0.022 Uiso 1 1 calc R
H32J H 0.8404 0.7830 0.6802 0.022 Uiso 1 1 calc R
C4J C 0.9937(6) 0.6400(6) 0.62612(16) 0.0213(7) Uani 1 1 d .
H41J H 1.0542 0.6440 0.6428 0.026 Uiso 1 1 calc R
C5J C 0.8573(5) 0.6967(5) 0.63126(14) 0.0177(6) Uani 1 1 d .
C6J C 0.8047(5) 0.6686(5) 0.59946(14) 0.0188(6) Uani 1 1 d .
C7J C 0.6763(6) 0.6992(6) 0.58830(16) 0.0222(7) Uani 1 1 d .
H71J H 0.6001 0.7490 0.6035 0.027 Uiso 1 1 calc R
C8J C 0.6615(7) 0.6555(7) 0.55442(18) 0.0303(9) Uani 1 1 d .
H81J H 0.5744 0.6756 0.5466 0.036 Uiso 1 1 calc R
C9J C 0.7737(7) 0.5821(7) 0.53165(17) 0.0297(9) Uani 1 1 d .
H91J H 0.7608 0.5555 0.5084 0.036 Uiso 1 1 calc R
C10J C 0.9030(7) 0.5480(6) 0.54263(18) 0.0298(9) Uani 1 1 d .
H10J H 0.9793 0.4960 0.5277 0.036 Uiso 1 1 calc R
C11J C 0.9165(6) 0.5930(6) 0.57637(16) 0.0222(7) Uani 1 1 d .
O1K O 0.5865(4) 0.3278(4) 0.74366(10) 0.0165(3) Uani 1 1 d .
O2K O 0.6100(4) 0.2364(4) 0.68947(12) 0.0258(4) Uani 1 1 d .
N1K N 0.3581(4) 0.5553(4) 0.71903(12) 0.0154(4) Uani 1 1 d .
H1K H 0.3279 0.5103 0.7354 0.023 Uiso 1 1 calc R
H2K H 0.2865 0.6288 0.7072 0.023 Uiso 1 1 calc R
H3K H 0.4062 0.5823 0.7320 0.023 Uiso 1 1 calc R
N2K N 0.2753(5) 0.8306(5) 0.60072(14) 0.0251(7) Uani 1 1 d .
H4K H 0.2273 0.9176 0.5938 0.030 Uiso 1 1 calc R
C1K C 0.5550(5) 0.3326(5) 0.70955(14) 0.0140(4) Uani 1 1 d .
C2K C 0.4455(5) 0.4648(5) 0.69061(13) 0.0138(4) Uani 1 1 d .
H21K H 0.3887 0.4450 0.6746 0.017 Uiso 1 1 calc R
C3K C 0.5082(5) 0.5348(6) 0.66497(14) 0.0187(6) Uani 1 1 d .
H31K H 0.5388 0.5812 0.6808 0.022 Uiso 1 1 calc R
H32K H 0.5886 0.4652 0.6526 0.022 Uiso 1 1 calc R
C4K C 0.3536(6) 0.7748(6) 0.63273(16) 0.0227(7) Uani 1 1 d .
H41K H 0.3657 0.8244 0.6506 0.027 Uiso 1 1 calc R
C5K C 0.4125(5) 0.6360(5) 0.63511(14) 0.0173(6) Uani 1 1 d .
C6K C 0.3703(5) 0.6043(5) 0.60200(14) 0.0171(6) Uani 1 1 d .
C7K C 0.3974(6) 0.4835(6) 0.58829(17) 0.0241(7) Uani 1 1 d .
H71K H 0.4539 0.3996 0.6022 0.029 Uiso 1 1 calc R
C8K C 0.3406(7) 0.4870(7) 0.55384(18) 0.0297(9) Uani 1 1 d .
H81K H 0.3597 0.4050 0.5441 0.036 Uiso 1 1 calc R
C9K C 0.2549(6) 0.6118(8) 0.53344(16) 0.0312(10) Uani 1 1 d .
H91K H 0.2173 0.6127 0.5100 0.037 Uiso 1 1 calc R
C10K C 0.2248(7) 0.7328(8) 0.54684(17) 0.0323(10) Uani 1 1 d .
H10K H 0.1658 0.8167 0.5332 0.039 Uiso 1 1 calc R
C11K C 0.2833(6) 0.7283(6) 0.58088(15) 0.0224(7) Uani 1 1 d .
O1L O 1.0846(4) 0.8294(4) 0.74334(10) 0.0165(3) Uani 1 1 d .
O2L O 1.1150(4) 0.7426(4) 0.68815(12) 0.0258(4) Uani 1 1 d .
N1L N 0.8561(4) 1.0551(4) 0.71954(12) 0.0154(4) Uani 1 1 d .
H1L H 0.8317 1.0059 0.7362 0.023 Uiso 1 1 calc R
H2L H 0.7809 1.1261 0.7083 0.023 Uiso 1 1 calc R
H3L H 0.9014 1.0865 0.7320 0.023 Uiso 1 1 calc R
N2L N 0.7759(5) 1.3339(5) 0.59944(14) 0.0251(7) Uani 1 1 d .
H4L H 0.7305 1.4205 0.5918 0.030 Uiso 1 1 calc R
C1L C 1.0573(5) 0.8360(5) 0.70895(14) 0.0140(4) Uani 1 1 d .
C2L C 0.9443(5) 0.9689(5) 0.69047(13) 0.0138(4) Uani 1 1 d .
H21L H 0.8889 0.9482 0.6742 0.017 Uiso 1 1 calc R
C3L C 1.0050(5) 1.0428(6) 0.66533(14) 0.0187(6) Uani 1 1 d .
H31L H 1.0323 1.0908 0.6815 0.022 Uiso 1 1 calc R
H32L H 1.0872 0.9749 0.6531 0.022 Uiso 1 1 calc R
C4L C 0.8515(6) 1.2792(6) 0.63191(16) 0.0227(7) Uani 1 1 d .
H41L H 0.8621 1.3300 0.6497 0.027 Uiso 1 1 calc R
C5L C 0.9093(5) 1.1425(5) 0.63529(14) 0.0173(6) Uani 1 1 d .
C6L C 0.8680(5) 1.1078(5) 0.60242(14) 0.0171(6) Uani 1 1 d .
C7L C 0.8955(6) 0.9857(6) 0.58982(17) 0.0241(7) Uani 1 1 d .
H71L H 0.9510 0.9029 0.6044 0.029 Uiso 1 1 calc R
C8L C 0.8403(7) 0.9869(7) 0.55550(18) 0.0297(9) Uani 1 1 d .
H81L H 0.8597 0.9039 0.5465 0.036 Uiso 1 1 calc R
C9L C 0.7562(6) 1.1091(8) 0.53394(16) 0.0312(10) Uani 1 1 d .
H91L H 0.7196 1.1075 0.5106 0.037 Uiso 1 1 calc R
C10L C 0.7270(7) 1.2293(8) 0.54615(17) 0.0323(10) Uani 1 1 d .
H10L H 0.6696 1.3114 0.5316 0.039 Uiso 1 1 calc R
C11L C 0.7828(6) 1.2314(6) 0.58076(15) 0.0224(7) Uani 1 1 d .
O1M O 0.0244(4) 0.1361(4) 0.75708(10) 0.0169(3) Uani 1 1 d .
O2M O -0.0853(4) 0.1447(4) 0.81086(12) 0.0265(4) Uani 1 1 d .
N1M N 0.2435(4) -0.0968(4) 0.78138(12) 0.0156(4) Uani 1 1 d .
H1M H 0.1981 -0.1087 0.7631 0.023 Uiso 1 1 calc R
H2M H 0.3059 -0.1787 0.7924 0.023 Uiso 1 1 calc R
H3M H 0.2858 -0.0522 0.7709 0.023 Uiso 1 1 calc R
N2M N -0.0082(5) 0.2693(5) 0.90385(15) 0.0267(7) Uani 1 1 d .
H4M H -0.0573 0.3498 0.9121 0.032 Uiso 1 1 calc R
C1M C 0.0167(5) 0.0983(5) 0.79106(14) 0.0153(4) Uani 1 1 d .
C2M C 0.1472(5) -0.0167(5) 0.81020(14) 0.0140(4) Uani 1 1 d .
H21M H 0.1240 -0.0773 0.8269 0.017 Uiso 1 1 calc R
C3M C 0.2137(5) 0.0389(5) 0.83446(14) 0.0169(6) Uani 1 1 d .
H31M H 0.3014 -0.0366 0.8443 0.020 Uiso 1 1 calc R
H32M H 0.2317 0.1036 0.8184 0.020 Uiso 1 1 calc R
C4M C 0.0675(6) 0.2430(6) 0.87161(16) 0.0231(7) Uani 1 1 d .
H41M H 0.0765 0.3082 0.8551 0.028 Uiso 1 1 calc R
C5M C 0.1276(5) 0.1085(5) 0.86711(14) 0.0183(6) Uani 1 1 d .
C6M C 0.0903(5) 0.0468(6) 0.89883(15) 0.0191(6) Uani 1 1 d .
C7M C 0.1213(6) -0.0852(6) 0.91088(17) 0.0238(7) Uani 1 1 d .
H71M H 0.1787 -0.1577 0.8963 0.029 Uiso 1 1 calc R
C8M C 0.0669(7) -0.1093(7) 0.94445(17) 0.0296(9) Uani 1 1 d .
H81M H 0.0892 -0.1992 0.9528 0.035 Uiso 1 1 calc R
C9M C -0.0185(7) -0.0056(8) 0.96588(17) 0.0325(10) Uani 1 1 d .
H91M H -0.0552 -0.0251 0.9884 0.039 Uiso 1 1 calc R
C10M C -0.0514(7) 0.1273(7) 0.95478(17) 0.0308(9) Uani 1 1 d .
H10M H -0.1096 0.1989 0.9695 0.037 Uiso 1 1 calc R
C11M C 0.0039(6) 0.1517(6) 0.92139(16) 0.0237(7) Uani 1 1 d .
O1N O 0.5241(4) 0.6355(4) 0.75730(10) 0.0169(3) Uani 1 1 d .
O2N O 0.4138(4) 0.6466(4) 0.81128(12) 0.0265(4) Uani 1 1 d .
N1N N 0.7431(4) 0.4035(4) 0.78185(12) 0.0156(4) Uani 1 1 d .
H1N H 0.6991 0.3850 0.7647 0.023 Uiso 1 1 calc R
H2N H 0.8101 0.3247 0.7931 0.023 Uiso 1 1 calc R
H3N H 0.7794 0.4519 0.7700 0.023 Uiso 1 1 calc R
N2N N 0.4963(5) 0.7703(5) 0.90566(15) 0.0267(7) Uani 1 1 d .
H4N H 0.4502 0.8503 0.9144 0.032 Uiso 1 1 calc R
C1N C 0.5167(5) 0.5980(5) 0.79130(14) 0.0153(4) Uani 1 1 d .
C2N C 0.6458(5) 0.4835(5) 0.81102(14) 0.0140(4) Uani 1 1 d .
H21N H 0.6224 0.4231 0.8278 0.017 Uiso 1 1 calc R
C3N C 0.7108(5) 0.5417(5) 0.83499(14) 0.0169(6) Uani 1 1 d .
H31N H 0.7996 0.4674 0.8445 0.020 Uiso 1 1 calc R
H32N H 0.7266 0.6074 0.8187 0.020 Uiso 1 1 calc R
C4N C 0.5698(6) 0.7432(6) 0.87288(16) 0.0231(7) Uani 1 1 d .
H41N H 0.5793 0.8080 0.8563 0.028 Uiso 1 1 calc R
C5N C 0.6267(5) 0.6101(5) 0.86781(14) 0.0183(6) Uani 1 1 d .
C6N C 0.5891(5) 0.5477(6) 0.89955(15) 0.0191(6) Uani 1 1 d .
C7N C 0.6183(6) 0.4163(6) 0.91068(17) 0.0238(7) Uani 1 1 d .
H71N H 0.6743 0.3450 0.8956 0.029 Uiso 1 1 calc R
C8N C 0.5648(7) 0.3900(7) 0.94406(17) 0.0296(9) Uani 1 1 d .
H81N H 0.5830 0.3007 0.9515 0.035 Uiso 1 1 calc R
C9N C 0.4834(7) 0.4956(8) 0.96698(17) 0.0325(10) Uani 1 1 d .
H91N H 0.4493 0.4757 0.9900 0.039 Uiso 1 1 calc R
C10N C 0.4525(7) 0.6275(7) 0.95638(17) 0.0308(9) Uani 1 1 d .
H10N H 0.3965 0.6985 0.9715 0.037 Uiso 1 1 calc R
C11N C 0.5066(6) 0.6526(6) 0.92264(16) 0.0237(7) Uani 1 1 d .
O1O O 0.2893(4) 0.3675(4) 0.75598(10) 0.0169(3) Uani 1 1 d .
O2O O 0.1878(4) 0.3884(4) 0.81177(12) 0.0265(4) Uani 1 1 d .
N1O N 0.5109(4) 0.1361(4) 0.78060(12) 0.0156(4) Uani 1 1 d .
H1O H 0.4670 0.1184 0.7632 0.023 Uiso 1 1 calc R
H2O H 0.5769 0.0569 0.7920 0.023 Uiso 1 1 calc R
H3O H 0.5484 0.1837 0.7690 0.023 Uiso 1 1 calc R
N2O N 0.7533(5) 0.0193(5) 0.90095(15) 0.0253(7) Uani 1 1 d .
H4O H 0.8382 -0.0293 0.9083 0.030 Uiso 1 1 calc R
C1O C 0.2863(5) 0.3336(5) 0.79076(14) 0.0153(4) Uani 1 1 d .
C2O C 0.4141(5) 0.2160(5) 0.80926(14) 0.0140(4) Uani 1 1 d .
H21O H 0.3882 0.1556 0.8251 0.017 Uiso 1 1 calc R
C3O C 0.4798(6) 0.2671(5) 0.83530(15) 0.0196(7) Uani 1 1 d .
H31O H 0.5325 0.3004 0.8196 0.023 Uiso 1 1 calc R
H32O H 0.4074 0.3447 0.8476 0.023 Uiso 1 1 calc R
C4O C 0.7082(6) 0.1053(6) 0.86835(16) 0.0229(7) Uani 1 1 d .
H41O H 0.7641 0.1217 0.8507 0.027 Uiso 1 1 calc R
C5O C 0.5707(5) 0.1637(5) 0.86525(15) 0.0188(6) Uani 1 1 d .
C6O C 0.5293(5) 0.1115(5) 0.89780(14) 0.0176(6) Uani 1 1 d .
C7O C 0.4026(6) 0.1341(6) 0.91162(16) 0.0228(7) Uani 1 1 d .
H71O H 0.3225 0.1931 0.8975 0.027 Uiso 1 1 calc R
C8O C 0.3966(7) 0.0695(7) 0.94592(19) 0.0303(9) Uani 1 1 d .
H81O H 0.3113 0.0852 0.9552 0.036 Uiso 1 1 calc R
C9O C 0.5125(8) -0.0183(7) 0.96726(17) 0.0325(10) Uani 1 1 d .
H91O H 0.5048 -0.0603 0.9908 0.039 Uiso 1 1 calc R
C10O C 0.6397(7) -0.0448(7) 0.95427(17) 0.0312(9) Uani 1 1 d .
H10O H 0.7191 -0.1059 0.9684 0.037 Uiso 1 1 calc R
C11O C 0.6466(6) 0.0208(6) 0.92000(16) 0.0224(7) Uani 1 1 d .
O1P O 0.7878(4) 0.8686(4) 0.75589(10) 0.0169(3) Uani 1 1 d .
O2P O 0.6868(4) 0.8878(4) 0.81188(12) 0.0265(4) Uani 1 1 d .
N1P N 1.0106(4) 0.6370(4) 0.78030(12) 0.0156(4) Uani 1 1 d .
H1P H 0.9647 0.6247 0.7622 0.023 Uiso 1 1 calc R
H2P H 1.0742 0.5553 0.7911 0.023 Uiso 1 1 calc R
H3P H 1.0514 0.6828 0.7696 0.023 Uiso 1 1 calc R
N2P N 1.2522(5) 0.5164(5) 0.90019(15) 0.0253(7) Uani 1 1 d .
H4P H 1.3369 0.4666 0.9077 0.030 Uiso 1 1 calc R
C1P C 0.7861(5) 0.8330(5) 0.79080(14) 0.0153(4) Uani 1 1 d .
C2P C 0.9149(5) 0.7160(5) 0.80963(14) 0.0140(4) Uani 1 1 d .
H21P H 0.8899 0.6551 0.8255 0.017 Uiso 1 1 calc R
C3P C 0.9799(6) 0.7678(5) 0.83517(15) 0.0196(7) Uani 1 1 d .
H31P H 1.0320 0.8014 0.8193 0.023 Uiso 1 1 calc R
H32P H 0.9076 0.8453 0.8475 0.023 Uiso 1 1 calc R
C4P C 1.2087(6) 0.6044(6) 0.86825(16) 0.0229(7) Uani 1 1 d .
H41P H 1.2654 0.6210 0.8510 0.027 Uiso 1 1 calc R
C5P C 1.0714(5) 0.6648(5) 0.86492(15) 0.0188(6) Uani 1 1 d .
C6P C 1.0283(5) 0.6113(5) 0.89713(14) 0.0176(6) Uani 1 1 d .
C7P C 0.9010(6) 0.6349(6) 0.91036(16) 0.0228(7) Uani 1 1 d .
H71P H 0.8214 0.6967 0.8964 0.027 Uiso 1 1 calc R
C8P C 0.8932(7) 0.5674(7) 0.94366(18) 0.0303(9) Uani 1 1 d .
H81P H 0.8077 0.5830 0.9527 0.036 Uiso 1 1 calc R
C9P C 1.0101(8) 0.4760(7) 0.96427(17) 0.0325(10) Uani 1 1 d .
H91P H 1.0021 0.4317 0.9874 0.039 Uiso 1 1 calc R
C10P C 1.1381(7) 0.4480(7) 0.95193(17) 0.0312(9) Uani 1 1 d .
H10P H 1.2170 0.3840 0.9659 0.037 Uiso 1 1 calc R
C11P C 1.1460(6) 0.5173(6) 0.91843(16) 0.0224(7) Uani 1 1 d .

loop_
_atom_site_aniso_label
_atom_site_aniso_U_11
_atom_site_aniso_U_22
_atom_site_aniso_U_33
_atom_site_aniso_U_23
_atom_site_aniso_U_13
_atom_site_aniso_U_12
O1A 0.0166(8) 0.0169(8) 0.0160(8) 0.0016(6) -0.0009(6) -0.0085(7)
O2A 0.0412(12) 0.0221(9) 0.0234(10) 0.0051(7) -0.0115(9) -0.0237(9)
N1A 0.0168(9) 0.0146(9) 0.0155(9) -0.0003(7) 0.0008(7) -0.0092(8)
N2A 0.0289(17) 0.0223(15) 0.0269(17) -0.0088(13) 0.0061(13) -0.0127(14)
C1A 0.0147(10) 0.0106(9) 0.0187(11) 0.0004(8) 0.0002(8) -0.0076(8)
C2A 0.0132(10) 0.0134(9) 0.0150(10) -0.0009(8) 0.0006(7) -0.0072(8)
C3A 0.0158(15) 0.0230(16) 0.0179(15) -0.0036(12) 0.0010(12) -0.0110(13)
C4A 0.0204(17) 0.0218(17) 0.0242(18) -0.0061(14) 0.0050(13) -0.0102(14)
C5A 0.0163(15) 0.0222(16) 0.0174(15) -0.0024(12) 0.0031(12) -0.0101(13)
C6A 0.0167(15) 0.0206(16) 0.0178(15) -0.0047(12) 0.0036(12) -0.0095(13)
C7A 0.0268(18) 0.0237(17) 0.0177(16) -0.0003(13) 0.0017(13) -0.0140(15)
C8A 0.028(2) 0.038(2) 0.0224(19) 0.0084(16) -0.0032(15) -0.0187(18)
C9A 0.040(2) 0.056(3) 0.0142(17) 0.0035(18) -0.0034(16) -0.030(2)
C10A 0.037(2) 0.046(3) 0.0197(18) -0.0101(17) 0.0043(16) -0.028(2)
C11A 0.0259(18) 0.0284(18) 0.0179(16) -0.0078(14) 0.0067(13) -0.0177(16)
O1B 0.0166(8) 0.0169(8) 0.0160(8) 0.0016(6) -0.0009(6) -0.0085(7)
O2B 0.0412(12) 0.0221(9) 0.0234(10) 0.0051(7) -0.0115(9) -0.0237(9)
N1B 0.0168(9) 0.0146(9) 0.0155(9) -0.0003(7) 0.0008(7) -0.0092(8)
N2B 0.0289(17) 0.0223(15) 0.0269(17) -0.0088(13) 0.0061(13) -0.0127(14)
C1B 0.0147(10) 0.0106(9) 0.0187(11) 0.0004(8) 0.0002(8) -0.0076(8)
C2B 0.0132(10) 0.0134(9) 0.0150(10) -0.0009(8) 0.0006(7) -0.0072(8)
C3B 0.0158(15) 0.0230(16) 0.0179(15) -0.0036(12) 0.0010(12) -0.0110(13)
C4B 0.0204(17) 0.0218(17) 0.0242(18) -0.0061(14) 0.0050(13) -0.0102(14)
C5B 0.0163(15) 0.0222(16) 0.0174(15) -0.0024(12) 0.0031(12) -0.0101(13)
C6B 0.0167(15) 0.0206(16) 0.0178(15) -0.0047(12) 0.0036(12) -0.0095(13)
C7B 0.0268(18) 0.0237(17) 0.0177(16) -0.0003(13) 0.0017(13) -0.0140(15)
C8B 0.028(2) 0.038(2) 0.0224(19) 0.0084(16) -0.0032(15) -0.0187(18)
C9B 0.040(2) 0.056(3) 0.0142(17) 0.0035(18) -0.0034(16) -0.030(2)
C10B 0.037(2) 0.046(3) 0.0197(18) -0.0101(17) 0.0043(16) -0.028(2)
C11B 0.0259(18) 0.0284(18) 0.0179(16) -0.0078(14) 0.0067(13) -0.0177(16)
O1C 0.0166(8) 0.0169(8) 0.0160(8) 0.0016(6) -0.0009(6) -0.0085(7)
O2C 0.0412(12) 0.0221(9) 0.0234(10) 0.0051(7) -0.0115(9) -0.0237(9)
N1C 0.0168(9) 0.0146(9) 0.0155(9) -0.0003(7) 0.0008(7) -0.0092(8)
N2C 0.0333(19) 0.0306(18) 0.0272(17) -0.0050(14) 0.0051(14) -0.0239(16)
C1C 0.0147(10) 0.0106(9) 0.0187(11) 0.0004(8) 0.0002(8) -0.0076(8)
C2C 0.0132(10) 0.0134(9) 0.0150(10) -0.0009(8) 0.0006(7) -0.0072(8)
C3C 0.0147(15) 0.0182(15) 0.0190(16) 0.0009(12) 0.0029(12) -0.0039(12)
C4C 0.0203(17) 0.0265(18) 0.0236(17) -0.0074(14) 0.0036(13) -0.0136(15)
C5C 0.0160(15) 0.0226(16) 0.0158(15) -0.0050(12) 0.0032(11) -0.0092(13)
C6C 0.0204(16) 0.0206(15) 0.0130(14) -0.0047(12) 0.0040(11) -0.0111(13)
C7C 0.0213(17) 0.0231(17) 0.0225(17) -0.0036(13) -0.0008(13) -0.0115(14)
C8C 0.030(2) 0.031(2) 0.026(2) -0.0074(16) -0.0084(16) -0.0105(17)
C9C 0.038(2) 0.030(2) 0.0185(18) -0.0026(15) -0.0013(16) -0.0057(18)
C10C 0.043(3) 0.028(2) 0.0179(18) 0.0016(15) 0.0089(17) -0.0120(19)
C11C 0.0246(18) 0.0204(16) 0.0189(16) -0.0044(13) 0.0068(13) -0.0111(14)
O1D 0.0166(8) 0.0169(8) 0.0160(8) 0.0016(6) -0.0009(6) -0.0085(7)
O2D 0.0412(12) 0.0221(9) 0.0234(10) 0.0051(7) -0.0115(9) -0.0237(9)
N1D 0.0168(9) 0.0146(9) 0.0155(9) -0.0003(7) 0.0008(7) -0.0092(8)
N2D 0.0333(19) 0.0306(18) 0.0272(17) -0.0050(14) 0.0051(14) -0.0239(16)
C1D 0.0147(10) 0.0106(9) 0.0187(11) 0.0004(8) 0.0002(8) -0.0076(8)
C2D 0.0132(10) 0.0134(9) 0.0150(10) -0.0009(8) 0.0006(7) -0.0072(8)
C3D 0.0147(15) 0.0182(15) 0.0190(16) 0.0009(12) 0.0029(12) -0.0039(12)
C4D 0.0203(17) 0.0265(18) 0.0236(17) -0.0074(14) 0.0036(13) -0.0136(15)
C5D 0.0160(15) 0.0226(16) 0.0158(15) -0.0050(12) 0.0032(11) -0.0092(13)
C6D 0.0204(16) 0.0206(15) 0.0130(14) -0.0047(12) 0.0040(11) -0.0111(13)
C7D 0.0213(17) 0.0231(17) 0.0225(17) -0.0036(13) -0.0008(13) -0.0115(14)
C8D 0.030(2) 0.031(2) 0.026(2) -0.0074(16) -0.0084(16) -0.0105(17)
C9D 0.038(2) 0.030(2) 0.0185(18) -0.0026(15) -0.0013(16) -0.0057(18)
C10D 0.043(3) 0.028(2) 0.0179(18) 0.0016(15) 0.0089(17) -0.0120(19)
C11D 0.0246(18) 0.0204(16) 0.0189(16) -0.0044(13) 0.0068(13) -0.0111(14)
O1E 0.0177(8) 0.0170(8) 0.0155(8) 0.0019(6) 0.0003(6) -0.0099(7)
O2E 0.0371(12) 0.0177(9) 0.0240(10) -0.0058(7) 0.0101(8) -0.0158(9)
N1E 0.0191(10) 0.0141(9) 0.0151(9) -0.0010(7) -0.0012(7) -0.0086(8)
N2E 0.0297(18) 0.0277(17) 0.0286(18) -0.0058(14) -0.0040(14) -0.0174(15)
C1E 0.0134(10) 0.0152(10) 0.0175(10) 0.0009(8) -0.0004(8) -0.0089(8)
C2E 0.0133(10) 0.0128(9) 0.0139(10) 0.0000(7) -0.0004(7) -0.0057(8)
C3E 0.0157(15) 0.0128(13) 0.0186(15) -0.0013(11) -0.0012(12) -0.0041(12)
C4E 0.0225(18) 0.0260(18) 0.0241(18) -0.0011(14) -0.0057(14) -0.0133(15)
C5E 0.0187(15) 0.0189(15) 0.0145(14) 0.0002(12) -0.0041(12) -0.0074(13)
C6E 0.0195(16) 0.0145(14) 0.0171(15) 0.0017(12) -0.0025(12) -0.0059(12)
C7E 0.0260(18) 0.0225(17) 0.0190(16) 0.0019(13) -0.0036(13) -0.0123(15)
C8E 0.027(2) 0.030(2) 0.0244(19) 0.0055(16) 0.0021(15) -0.0137(17)
C9E 0.037(2) 0.032(2) 0.0152(17) -0.0012(15) -0.0015(16) -0.0093(19)
C10E 0.041(2) 0.029(2) 0.0174(17) -0.0040(15) -0.0071(16) -0.0127(19)
C11E 0.0287(19) 0.0222(17) 0.0212(17) -0.0010(13) -0.0077(14) -0.0132(15)
O1F 0.0177(8) 0.0170(8) 0.0155(8) 0.0019(6) 0.0003(6) -0.0099(7)
O2F 0.0371(12) 0.0177(9) 0.0240(10) -0.0058(7) 0.0101(8) -0.0158(9)
N1F 0.0191(10) 0.0141(9) 0.0151(9) -0.0010(7) -0.0012(7) -0.0086(8)
N2F 0.0297(18) 0.0277(17) 0.0286(18) -0.0058(14) -0.0040(14) -0.0174(15)
C1F 0.0134(10) 0.0152(10) 0.0175(10) 0.0009(8) -0.0004(8) -0.0089(8)
C2F 0.0133(10) 0.0128(9) 0.0139(10) 0.0000(7) -0.0004(7) -0.0057(8)
C3F 0.0157(15) 0.0128(13) 0.0186(15) -0.0013(11) -0.0012(12) -0.0041(12)
C4F 0.0225(18) 0.0260(18) 0.0241(18) -0.0011(14) -0.0057(14) -0.0133(15)
C5F 0.0187(15) 0.0189(15) 0.0145(14) 0.0002(12) -0.0041(12) -0.0074(13)
C6F 0.0195(16) 0.0145(14) 0.0171(15) 0.0017(12) -0.0025(12) -0.0059(12)
C7F 0.0260(18) 0.0225(17) 0.0190(16) 0.0019(13) -0.0036(13) -0.0123(15)
C8F 0.027(2) 0.030(2) 0.0244(19) 0.0055(16) 0.0021(15) -0.0137(17)
C9F 0.037(2) 0.032(2) 0.0152(17) -0.0012(15) -0.0015(16) -0.0093(19)
C10F 0.041(2) 0.029(2) 0.0174(17) -0.0040(15) -0.0071(16) -0.0127(19)
C11F 0.0287(19) 0.0222(17) 0.0212(17) -0.0010(13) -0.0077(14) -0.0132(15)
O1G 0.0177(8) 0.0170(8) 0.0155(8) 0.0019(6) 0.0003(6) -0.0099(7)
O2G 0.0371(12) 0.0177(9) 0.0240(10) -0.0058(7) 0.0101(8) -0.0158(9)
N1G 0.0191(10) 0.0141(9) 0.0151(9) -0.0010(7) -0.0012(7) -0.0086(8)
N2G 0.0301(17) 0.0158(13) 0.0256(16) 0.0042(12) -0.0083(13) -0.0114(13)
C1G 0.0134(10) 0.0152(10) 0.0175(10) 0.0009(8) -0.0004(8) -0.0089(8)
C2G 0.0133(10) 0.0128(9) 0.0139(10) 0.0000(7) -0.0004(7) -0.0057(8)
C3G 0.0159(15) 0.0279(17) 0.0181(15) 0.0009(13) -0.0016(12) -0.0148(14)
C4G 0.0241(18) 0.0188(16) 0.0232(17) -0.0041(13) -0.0053(14) -0.0096(14)
C5G 0.0210(16) 0.0210(16) 0.0148(14) 0.0002(12) -0.0037(12) -0.0138(13)
C6G 0.0209(16) 0.0188(15) 0.0139(14) 0.0019(12) -0.0050(12) -0.0108(13)
C7G 0.0253(18) 0.0226(17) 0.0218(17) -0.0063(13) 0.0015(14) -0.0123(15)
C8G 0.026(2) 0.042(2) 0.025(2) -0.0159(18) 0.0091(15) -0.0165(18)
C9G 0.038(2) 0.055(3) 0.0147(17) -0.0046(17) 0.0024(15) -0.030(2)
C10G 0.040(2) 0.037(2) 0.0201(18) 0.0036(16) -0.0054(16) -0.028(2)
C11G 0.032(2) 0.0250(17) 0.0146(15) 0.0055(13) -0.0088(13) -0.0193(16)
O1H 0.0177(8) 0.0170(8) 0.0155(8) 0.0019(6) 0.0003(6) -0.0099(7)
O2H 0.0371(12) 0.0177(9) 0.0240(10) -0.0058(7) 0.0101(8) -0.0158(9)
N1H 0.0191(10) 0.0141(9) 0.0151(9) -0.0010(7) -0.0012(7) -0.0086(8)
N2H 0.0301(17) 0.0158(13) 0.0256(16) 0.0042(12) -0.0083(13) -0.0114(13)
C1H 0.0134(10) 0.0152(10) 0.0175(10) 0.0009(8) -0.0004(8) -0.0089(8)
C2H 0.0133(10) 0.0128(9) 0.0139(10) 0.0000(7) -0.0004(7) -0.0057(8)
C3H 0.0159(15) 0.0279(17) 0.0181(15) 0.0009(13) -0.0016(12) -0.0148(14)
C4H 0.0241(18) 0.0188(16) 0.0232(17) -0.0041(13) -0.0053(14) -0.0096(14)
C5H 0.0210(16) 0.0210(16) 0.0148(14) 0.0002(12) -0.0037(12) -0.0138(13)
C6H 0.0209(16) 0.0188(15) 0.0139(14) 0.0019(12) -0.0050(12) -0.0108(13)
C7H 0.0253(18) 0.0226(17) 0.0218(17) -0.0063(13) 0.0015(14) -0.0123(15)
C8H 0.026(2) 0.042(2) 0.025(2) -0.0159(18) 0.0091(15) -0.0165(18)
C9H 0.038(2) 0.055(3) 0.0147(17) -0.0046(17) 0.0024(15) -0.030(2)
C10H 0.040(2) 0.037(2) 0.0201(18) 0.0036(16) -0.0054(16) -0.028(2)
C11H 0.032(2) 0.0250(17) 0.0146(15) 0.0055(13) -0.0088(13) -0.0193(16)
O1I 0.0167(8) 0.0163(8) 0.0156(8) 0.0014(6) -0.0031(6) -0.0077(7)
O2I 0.0230(10) 0.0180(9) 0.0248(10) -0.0071(8) -0.0064(8) -0.0001(8)
N1I 0.0140(9) 0.0143(9) 0.0158(9) -0.0006(7) 0.0004(7) -0.0056(7)
N2I 0.0198(15) 0.0279(17) 0.0294(18) -0.0062(14) 0.0081(13) -0.0105(13)
C1I 0.0092(9) 0.0120(9) 0.0181(11) 0.0016(8) -0.0022(8) -0.0037(8)
C2I 0.0143(10) 0.0121(9) 0.0143(10) 0.0006(7) -0.0012(8) -0.0063(8)
C3I 0.0215(16) 0.0149(14) 0.0196(16) -0.0025(12) 0.0035(12) -0.0104(13)
C4I 0.0192(17) 0.0216(16) 0.0247(18) -0.0005(13) 0.0041(13) -0.0118(14)
C5I 0.0222(16) 0.0183(15) 0.0154(14) 0.0007(12) 0.0017(12) -0.0127(13)
C6I 0.0218(16) 0.0201(15) 0.0155(15) 0.0017(12) 0.0028(12) -0.0120(14)
C7I 0.0255(18) 0.0200(16) 0.0197(17) 0.0007(13) 0.0005(14) -0.0107(15)
C8I 0.036(2) 0.031(2) 0.026(2) 0.0069(16) -0.0089(17) -0.0192(19)
C9I 0.047(3) 0.033(2) 0.0158(17) -0.0017(15) -0.0005(16) -0.024(2)
C10I 0.041(2) 0.0246(19) 0.0236(19) -0.0026(15) 0.0081(17) -0.0171(18)
C11I 0.0256(18) 0.0191(16) 0.0194(17) 0.0002(13) 0.0062(13) -0.0100(14)
O1J 0.0167(8) 0.0163(8) 0.0156(8) 0.0014(6) -0.0031(6) -0.0077(7)
O2J 0.0230(10) 0.0180(9) 0.0248(10) -0.0071(8) -0.0064(8) -0.0001(8)
N1J 0.0140(9) 0.0143(9) 0.0158(9) -0.0006(7) 0.0004(7) -0.0056(7)
N2J 0.0198(15) 0.0279(17) 0.0294(18) -0.0062(14) 0.0081(13) -0.0105(13)
C1J 0.0092(9) 0.0120(9) 0.0181(11) 0.0016(8) -0.0022(8) -0.0037(8)
C2J 0.0143(10) 0.0121(9) 0.0143(10) 0.0006(7) -0.0012(8) -0.0063(8)
C3J 0.0215(16) 0.0149(14) 0.0196(16) -0.0025(12) 0.0035(12) -0.0104(13)
C4J 0.0192(17) 0.0216(16) 0.0247(18) -0.0005(13) 0.0041(13) -0.0118(14)
C5J 0.0222(16) 0.0183(15) 0.0154(14) 0.0007(12) 0.0017(12) -0.0127(13)
C6J 0.0218(16) 0.0201(15) 0.0155(15) 0.0017(12) 0.0028(12) -0.0120(14)
C7J 0.0255(18) 0.0200(16) 0.0197(17) 0.0007(13) 0.0005(14) -0.0107(15)
C8J 0.036(2) 0.031(2) 0.026(2) 0.0069(16) -0.0089(17) -0.0192(19)
C9J 0.047(3) 0.033(2) 0.0158(17) -0.0017(15) -0.0005(16) -0.024(2)
C10J 0.041(2) 0.0246(19) 0.0236(19) -0.0026(15) 0.0081(17) -0.0171(18)
C11J 0.0256(18) 0.0191(16) 0.0194(17) 0.0002(13) 0.0062(13) -0.0100(14)
O1K 0.0167(8) 0.0163(8) 0.0156(8) 0.0014(6) -0.0031(6) -0.0077(7)
O2K 0.0230(10) 0.0180(9) 0.0248(10) -0.0071(8) -0.0064(8) -0.0001(8)
N1K 0.0140(9) 0.0143(9) 0.0158(9) -0.0006(7) 0.0004(7) -0.0056(7)
N2K 0.0259(17) 0.0186(14) 0.0259(17) 0.0018(12) 0.0060(13) -0.0085(13)
C1K 0.0092(9) 0.0120(9) 0.0181(11) 0.0016(8) -0.0022(8) -0.0037(8)
C2K 0.0143(10) 0.0121(9) 0.0143(10) 0.0006(7) -0.0012(8) -0.0063(8)
C3K 0.0172(15) 0.0255(17) 0.0166(15) 0.0047(13) -0.0018(12) -0.0140(14)
C4K 0.0266(18) 0.0221(17) 0.0209(17) -0.0026(13) 0.0036(14) -0.0133(15)
C5K 0.0155(15) 0.0225(16) 0.0157(15) -0.0011(12) 0.0023(11) -0.0110(13)
C6K 0.0165(15) 0.0193(15) 0.0143(14) 0.0001(12) 0.0018(11) -0.0085(13)
C7K 0.0233(18) 0.0251(18) 0.0257(19) -0.0047(14) 0.0028(14) -0.0133(15)
C8K 0.032(2) 0.038(2) 0.026(2) -0.0121(17) 0.0043(16) -0.0210(19)
C9K 0.0222(19) 0.058(3) 0.0154(17) -0.0041(17) 0.0010(14) -0.022(2)
C10K 0.026(2) 0.050(3) 0.0165(17) 0.0070(17) 0.0004(14) -0.017(2)
C11K 0.0200(16) 0.0253(17) 0.0168(16) 0.0039(13) 0.0034(13) -0.0086(14)
O1L 0.0167(8) 0.0163(8) 0.0156(8) 0.0014(6) -0.0031(6) -0.0077(7)
O2L 0.0230(10) 0.0180(9) 0.0248(10) -0.0071(8) -0.0064(8) -0.0001(8)
N1L 0.0140(9) 0.0143(9) 0.0158(9) -0.0006(7) 0.0004(7) -0.0056(7)
N2L 0.0259(17) 0.0186(14) 0.0259(17) 0.0018(12) 0.0060(13) -0.0085(13)
C1L 0.0092(9) 0.0120(9) 0.0181(11) 0.0016(8) -0.0022(8) -0.0037(8)
C2L 0.0143(10) 0.0121(9) 0.0143(10) 0.0006(7) -0.0012(8) -0.0063(8)
C3L 0.0172(15) 0.0255(17) 0.0166(15) 0.0047(13) -0.0018(12) -0.0140(14)
C4L 0.0266(18) 0.0221(17) 0.0209(17) -0.0026(13) 0.0036(14) -0.0133(15)
C5L 0.0155(15) 0.0225(16) 0.0157(15) -0.0011(12) 0.0023(11) -0.0110(13)
C6L 0.0165(15) 0.0193(15) 0.0143(14) 0.0001(12) 0.0018(11) -0.0085(13)
C7L 0.0233(18) 0.0251(18) 0.0257(19) -0.0047(14) 0.0028(14) -0.0133(15)
C8L 0.032(2) 0.038(2) 0.026(2) -0.0121(17) 0.0043(16) -0.0210(19)
C9L 0.0222(19) 0.058(3) 0.0154(17) -0.0041(17) 0.0010(14) -0.022(2)
C10L 0.026(2) 0.050(3) 0.0165(17) 0.0070(17) 0.0004(14) -0.017(2)
C11L 0.0200(16) 0.0253(17) 0.0168(16) 0.0039(13) 0.0034(13) -0.0086(14)
O1M 0.0188(8) 0.0162(8) 0.0152(8) 0.0024(6) -0.0029(6) -0.0088(7)
O2M 0.0169(9) 0.0256(10) 0.0246(10) 0.0056(8) 0.0051(7) -0.0028(8)
N1M 0.0127(9) 0.0157(9) 0.0167(9) -0.0020(7) -0.0008(7) -0.0056(7)
N2M 0.0261(17) 0.0258(16) 0.0265(17) -0.0108(13) 0.0023(13) -0.0103(14)
C1M 0.0146(10) 0.0128(9) 0.0184(11) 0.0009(8) -0.0029(8) -0.0068(8)
C2M 0.0129(10) 0.0134(9) 0.0156(10) 0.0001(8) -0.0014(8) -0.0066(8)
C3M 0.0141(14) 0.0212(15) 0.0180(15) -0.0033(12) -0.0003(11) -0.0104(12)
C4M 0.0255(18) 0.0224(17) 0.0242(18) -0.0033(14) -0.0040(14) -0.0136(15)
C5M 0.0205(16) 0.0229(16) 0.0140(14) -0.0046(12) -0.0018(12) -0.0121(14)
C6M 0.0182(15) 0.0252(17) 0.0162(15) -0.0021(13) -0.0021(12) -0.0123(14)
C7M 0.0229(18) 0.0242(17) 0.0238(18) -0.0024(14) -0.0048(14) -0.0110(15)
C8M 0.035(2) 0.034(2) 0.0215(18) 0.0056(16) -0.0041(16) -0.0190(19)
C9M 0.036(2) 0.051(3) 0.0155(17) 0.0015(17) 0.0005(15) -0.025(2)
C10M 0.029(2) 0.044(3) 0.0187(18) -0.0087(17) 0.0015(15) -0.0160(19)
C11M 0.0196(17) 0.0285(19) 0.0232(18) -0.0063(15) -0.0013(14) -0.0114(15)
O1N 0.0188(8) 0.0162(8) 0.0152(8) 0.0024(6) -0.0029(6) -0.0088(7)
O2N 0.0169(9) 0.0256(10) 0.0246(10) 0.0056(8) 0.0051(7) -0.0028(8)
N1N 0.0127(9) 0.0157(9) 0.0167(9) -0.0020(7) -0.0008(7) -0.0056(7)
N2N 0.0261(17) 0.0258(16) 0.0265(17) -0.0108(13) 0.0023(13) -0.0103(14)
C1N 0.0146(10) 0.0128(9) 0.0184(11) 0.0009(8) -0.0029(8) -0.0068(8)
C2N 0.0129(10) 0.0134(9) 0.0156(10) 0.0001(8) -0.0014(8) -0.0066(8)
C3N 0.0141(14) 0.0212(15) 0.0180(15) -0.0033(12) -0.0003(11) -0.0104(12)
C4N 0.0255(18) 0.0224(17) 0.0242(18) -0.0033(14) -0.0040(14) -0.0136(15)
C5N 0.0205(16) 0.0229(16) 0.0140(14) -0.0046(12) -0.0018(12) -0.0121(14)
C6N 0.0182(15) 0.0252(17) 0.0162(15) -0.0021(13) -0.0021(12) -0.0123(14)
C7N 0.0229(18) 0.0242(17) 0.0238(18) -0.0024(14) -0.0048(14) -0.0110(15)
C8N 0.035(2) 0.034(2) 0.0215(18) 0.0056(16) -0.0041(16) -0.0190(19)
C9N 0.036(2) 0.051(3) 0.0155(17) 0.0015(17) 0.0005(15) -0.025(2)
C10N 0.029(2) 0.044(3) 0.0187(18) -0.0087(17) 0.0015(15) -0.0160(19)
C11N 0.0196(17) 0.0285(19) 0.0232(18) -0.0063(15) -0.0013(14) -0.0114(15)
O1O 0.0188(8) 0.0162(8) 0.0152(8) 0.0024(6) -0.0029(6) -0.0088(7)
O2O 0.0169(9) 0.0256(10) 0.0246(10) 0.0056(8) 0.0051(7) -0.0028(8)
N1O 0.0127(9) 0.0157(9) 0.0167(9) -0.0020(7) -0.0008(7) -0.0056(7)
N2O 0.0173(15) 0.0292(17) 0.0267(17) -0.0076(13) -0.0041(12) -0.0084(13)
C1O 0.0146(10) 0.0128(9) 0.0184(11) 0.0009(8) -0.0029(8) -0.0068(8)
C2O 0.0129(10) 0.0134(9) 0.0156(10) 0.0001(8) -0.0014(8) -0.0066(8)
C3O 0.0297(19) 0.0169(15) 0.0164(15) -0.0005(12) -0.0043(13) -0.0146(14)
C4O 0.0198(17) 0.0288(18) 0.0218(17) -0.0094(14) 0.0025(13) -0.0124(15)
C5O 0.0221(17) 0.0204(15) 0.0158(15) -0.0035(12) -0.0014(12) -0.0115(14)
C6O 0.0179(15) 0.0207(15) 0.0156(15) -0.0020(12) -0.0009(12) -0.0104(13)
C7O 0.0233(17) 0.0226(17) 0.0209(17) -0.0055(13) 0.0034(13) -0.0100(14)
C8O 0.036(2) 0.034(2) 0.028(2) -0.0073(17) 0.0092(17) -0.0224(19)
C9O 0.055(3) 0.030(2) 0.0142(17) 0.0000(15) -0.0005(17) -0.023(2)
C10O 0.042(3) 0.029(2) 0.0204(18) 0.0003(15) -0.0088(17) -0.0154(19)
C11O 0.0225(17) 0.0210(16) 0.0187(16) -0.0047(13) -0.0055(13) -0.0063(14)
O1P 0.0188(8) 0.0162(8) 0.0152(8) 0.0024(6) -0.0029(6) -0.0088(7)
O2P 0.0169(9) 0.0256(10) 0.0246(10) 0.0056(8) 0.0051(7) -0.0028(8)
N1P 0.0127(9) 0.0157(9) 0.0167(9) -0.0020(7) -0.0008(7) -0.0056(7)
N2P 0.0173(15) 0.0292(17) 0.0267(17) -0.0076(13) -0.0041(12) -0.0084(13)
C1P 0.0146(10) 0.0128(9) 0.0184(11) 0.0009(8) -0.0029(8) -0.0068(8)
C2P 0.0129(10) 0.0134(9) 0.0156(10) 0.0001(8) -0.0014(8) -0.0066(8)
C3P 0.0297(19) 0.0169(15) 0.0164(15) -0.0005(12) -0.0043(13) -0.0146(14)
C4P 0.0198(17) 0.0288(18) 0.0218(17) -0.0094(14) 0.0025(13) -0.0124(15)
C5P 0.0221(17) 0.0204(15) 0.0158(15) -0.0035(12) -0.0014(12) -0.0115(14)
C6P 0.0179(15) 0.0207(15) 0.0156(15) -0.0020(12) -0.0009(12) -0.0104(13)
C7P 0.0233(17) 0.0226(17) 0.0209(17) -0.0055(13) 0.0034(13) -0.0100(14)
C8P 0.036(2) 0.034(2) 0.028(2) -0.0073(17) 0.0092(17) -0.0224(19)
C9P 0.055(3) 0.030(2) 0.0142(17) 0.0000(15) -0.0005(17) -0.023(2)
C10P 0.042(3) 0.029(2) 0.0204(18) 0.0003(15) -0.0088(17) -0.0154(19)
C11P 0.0225(17) 0.0210(16) 0.0187(16) -0.0047(13) -0.0055(13) -0.0063(14)

loop_
_atom_type_symbol
_atom_type_description
_atom_type_scat_dispersion_real
_atom_type_scat_dispersion_imag
_atom_type_scat_source
C C 0.0033 0.0016 'International Tables Vol C Tables 4.2.6.8 and 6.1.1.4'
H H 0.0000 0.0000 'International Tables Vol C Tables 4.2.6.8 and 6.1.1.4'
N N 0.0061 0.0033 'International Tables Vol C Tables 4.2.6.8 and 6.1.1.4'
O O 0.0106 0.0060 'International Tables Vol C Tables 4.2.6.8 and 6.1.1.4'

loop_
_geom_angle_atom_site_label_1
_geom_angle_atom_site_label_2
_geom_angle_atom_site_label_3
_geom_angle
C2A N1A H1A 109.5
C2A N1A H2A 109.5
H1A N1A H2A 109.5
C2A N1A H3A 109.5
H1A N1A H3A 109.5
H2A N1A H3A 109.5
C11A N2A C4A 110.5(5)
C11A N2A H4A 124.8
C4A N2A H4A 124.8
O2A C1A O1A 127.8(4)
O2A C1A C2A 115.4(4)
O1A C1A C2A 116.8(4)
N1A C2A C3A 110.3(4)
N1A C2A C1A 109.9(4)
C3A C2A C1A 111.0(4)
N1A C2A H21A 108.6
C3A C2A H21A 108.6
C1A C2A H21A 108.6
C5A C3A C2A 113.1(4)
C5A C3A H31A 109.0
C2A C3A H31A 109.0
C5A C3A H32A 109.0
C2A C3A H32A 109.0
H31A C3A H32A 107.8
C5A C4A N2A 108.2(5)
C5A C4A H41A 125.9
N2A C4A H41A 125.9
C4A C5A C6A 107.5(5)
C4A C5A C3A 125.7(5)
C6A C5A C3A 126.8(5)
C7A C6A C5A 134.5(5)
C7A C6A C11A 119.0(5)
C5A C6A C11A 106.5(5)
C8A C7A C6A 119.1(5)
C8A C7A H71A 120.4
C6A C7A H71A 120.4
C7A C8A C9A 121.2(6)
C7A C8A H81A 119.4
C9A C8A H81A 119.4
C10A C9A C8A 121.4(6)
C10A C9A H91A 119.3
C8A C9A H91A 119.3
C9A C10A C11A 118.4(6)
C9A C10A H10A 120.8
C11A C10A H10A 120.8
N2A C11A C10A 131.8(6)
N2A C11A C6A 107.3(5)
C10A C11A C6A 120.8(6)
C2B N1B H1B 109.5
C2B N1B H2B 109.5
H1B N1B H2B 109.5
C2B N1B H3B 109.5
H1B N1B H3B 109.5
H2B N1B H3B 109.5
C11B N2B C4B 109.2(5)
C11B N2B H4B 125.4
C4B N2B H4B 125.4
O2B C1B O1B 127.6(4)
O2B C1B C2B 115.5(4)
O1B C1B C2B 116.8(4)
N1B C2B C3B 109.7(4)
N1B C2B C1B 109.2(4)
C3B C2B C1B 111.3(4)
N1B C2B H21B 108.9
C3B C2B H21B 108.9
C1B C2B H21B 108.9
C5B C3B C2B 112.7(4)
C5B C3B H31B 109.0
C2B C3B H31B 109.0
C5B C3B H32B 109.0
C2B C3B H32B 109.0
H31B C3B H32B 107.8
C5B C4B N2B 109.4(5)
C5B C4B H41B 125.3
N2B C4B H41B 125.3
C4B C5B C6B 107.8(5)
C4B C5B C3B 126.1(5)
C6B C5B C3B 126.1(5)
C7B C6B C11B 119.0(5)
C7B C6B C5B 134.9(5)
C11B C6B C5B 106.1(5)
C6B C7B C8B 119.6(5)
C6B C7B H71B 120.2
C8B C7B H71B 120.2
C7B C8B C9B 120.4(6)
C7B C8B H81B 119.8
C9B C8B H81B 119.8
C10B C9B C8B 121.4(6)
C10B C9B H91B 119.3
C8B C9B H91B 119.3
C9B C10B C11B 117.7(6)
C9B C10B H10B 121.2
C11B C10B H10B 121.2
N2B C11B C10B 130.6(6)
N2B C11B C6B 107.5(5)
C10B C11B C6B 121.9(6)
C2C N1C H1C 109.5
C2C N1C H2C 109.5
H1C N1C H2C 109.5
C2C N1C H3C 109.5
H1C N1C H3C 109.5
H2C N1C H3C 109.5
C4C N2C C11C 110.1(5)
C4C N2C H4C 124.9
C11C N2C H4C 124.9
O2C C1C O1C 125.2(4)
O2C C1C C2C 116.0(4)
O1C C1C C2C 118.8(4)
N1C C2C C1C 110.5(4)
N1C C2C C3C 111.1(4)
C1C C2C C3C 110.4(4)
N1C C2C H21C 108.3
C1C C2C H21C 108.3
C3C C2C H21C 108.3
C5C C3C C2C 114.5(4)
C5C C3C H31C 108.6
C2C C3C H31C 108.6
C5C C3C H32C 108.6
C2C C3C H32C 108.6
H31C C3C H32C 107.6
N2C C4C C5C 109.6(5)
N2C C4C H41C 125.2
C5C C4C H41C 125.2
C4C C5C C6C 106.7(5)
C4C C5C C3C 128.0(5)
C6C C5C C3C 125.2(5)
C7C C6C C11C 119.0(5)
C7C C6C C5C 134.2(5)
C11C C6C C5C 106.8(5)
C8C C7C C6C 119.1(6)
C8C C7C H71C 120.5
C6C C7C H71C 120.5
C7C C8C C9C 121.4(6)
C7C C8C H81C 119.3
C9C C8C H81C 119.3
C10C C9C C8C 120.7(6)
C10C C9C H91C 119.6
C8C C9C H91C 119.6
C9C C10C C11C 119.0(6)
C9C C10C H10C 120.5
C11C C10C H10C 120.5
N2C C11C C10C 132.5(6)
N2C C11C C6C 106.8(5)
C10C C11C C6C 120.7(6)
C2D N1D H1D 109.5
C2D N1D H2D 109.5
H1D N1D H2D 109.5
C2D N1D H3D 109.5
H1D N1D H3D 109.5
H2D N1D H3D 109.5
C4D N2D C11D 108.1(5)
C4D N2D H4D 126.0
C11D N2D H4D 126.0
O2D C1D O1D 125.4(4)
O2D C1D C2D 115.6(4)
O1D C1D C2D 119.0(4)
N1D C2D C1D 110.4(4)
N1D C2D C3D 110.7(4)
C1D C2D C3D 110.7(4)
N1D C2D H21D 108.3
C1D C2D H21D 108.3
C3D C2D H21D 108.3
C5D C3D C2D 113.9(4)
C5D C3D H31D 108.8
C2D C3D H31D 108.8
C5D C3D H32D 108.8
C2D C3D H32D 108.8
H31D C3D H32D 107.7
C5D C4D N2D 110.5(5)
C5D C4D H41D 124.8
N2D C4D H41D 124.8
C4D C5D C6D 106.7(5)
C4D C5D C3D 128.2(5)
C6D C5D C3D 125.0(5)
C7D C6D C11D 118.6(5)
C7D C6D C5D 134.0(5)
C11D C6D C5D 107.4(5)
C8D C7D C6D 118.7(6)
C8D C7D H71D 120.7
C6D C7D H71D 120.7
C7D C8D C9D 121.9(6)
C7D C8D H81D 119.0
C9D C8D H81D 119.0
C10D C9D C8D 120.1(6)
C10D C9D H91D 120.0
C8D C9D H91D 120.0
C9D C10D C11D 118.8(6)
C9D C10D H10D 120.6
C11D C10D H10D 120.6
N2D C11D C10D 130.9(6)
N2D C11D C6D 107.3(5)
C10D C11D C6D 121.8(6)
C2E N1E H1E 109.5
C2E N1E H2E 109.5
H1E N1E H2E 109.5
C2E N1E H3E 109.5
H1E N1E H3E 109.5
H2E N1E H3E 109.5
C11E N2E C4E 109.4(5)
C11E N2E H4E 125.3
C4E N2E H4E 125.3
O2E C1E O1E 125.8(5)
O2E C1E C2E 116.1(4)
O1E C1E C2E 118.1(4)
N1E C2E C1E 109.6(4)
N1E C2E C3E 109.2(4)
C1E C2E C3E 111.2(4)
N1E C2E H21E 108.9
C1E C2E H21E 108.9
C3E C2E H21E 108.9
C5E C3E C2E 113.2(4)
C5E C3E H31E 108.9
C2E C3E H31E 108.9
C5E C3E H32E 108.9
C2E C3E H32E 108.9
H31E C3E H32E 107.7
C5E C4E N2E 109.3(5)
C5E C4E H41E 125.3
N2E C4E H41E 125.3
C4E C5E C6E 107.1(5)
C4E C5E C3E 125.7(5)
C6E C5E C3E 127.2(5)
C7E C6E C11E 119.7(5)
C7E C6E C5E 134.1(5)
C11E C6E C5E 106.2(5)
C8E C7E C6E 118.5(5)
C8E C7E H71E 120.7
C6E C7E H71E 120.7
C7E C8E C9E 121.5(6)
C7E C8E H81E 119.3
C9E C8E H81E 119.3
C10E C9E C8E 121.3(6)
C10E C9E H91E 119.3
C8E C9E H91E 119.3
C9E C10E C11E 117.9(6)
C9E C10E H10E 121.1
C11E C10E H10E 121.1
N2E C11E C10E 131.0(6)
N2E C11E C6E 108.0(5)
C10E C11E C6E 121.1(6)
C2F N1F H1F 109.5
C2F N1F H2F 109.5
H1F N1F H2F 109.5
C2F N1F H3F 109.5
H1F N1F H3F 109.5
H2F N1F H3F 109.5
C4F N2F C11F 109.6(5)
C4F N2F H4F 125.2
C11F N2F H4F 125.2
O2F C1F O1F 125.2(4)
O2F C1F C2F 116.4(4)
O1F C1F C2F 118.5(4)
N1F C2F C1F 109.6(4)
N1F C2F C3F 109.7(4)
C1F C2F C3F 110.4(4)
N1F C2F H21F 109.0
C1F C2F H21F 109.0
C3F C2F H21F 109.0
C5F C3F C2F 113.1(4)
C5F C3F H31F 109.0
C2F C3F H31F 109.0
C5F C3F H32F 109.0
C2F C3F H32F 109.0
H31F C3F H32F 107.8
C5F C4F N2F 110.3(5)
C5F C4F H41F 124.9
N2F C4F H41F 124.9
C4F C5F C6F 106.7(5)
C4F C5F C3F 127.5(5)
C6F C5F C3F 125.8(5)
C7F C6F C11F 118.4(5)
C7F C6F C5F 135.0(5)
C11F C6F C5F 106.6(5)
C8F C7F C6F 120.0(5)
C8F C7F H71F 120.0
C6F C7F H71F 120.0
C7F C8F C9F 120.0(6)
C7F C8F H81F 120.0
C9F C8F H81F 120.0
C10F C9F C8F 122.2(6)
C10F C9F H91F 118.9
C8F C9F H91F 118.9
C9F C10F C11F 117.7(6)
C9F C10F H10F 121.2
C11F C10F H10F 121.2
N2F C11F C10F 131.4(5)
N2F C11F C6F 106.8(5)
C10F C11F C6F 121.8(6)
C2G N1G H1G 109.5
C2G N1G H2G 109.5
H1G N1G H2G 109.5
C2G N1G H3G 109.5
H1G N1G H3G 109.5
H2G N1G H3G 109.5
C11G N2G C4G 108.5(4)
C11G N2G H4G 125.7
C4G N2G H4G 125.7
O2G C1G O1G 126.4(5)
O2G C1G C2G 115.2(4)
O1G C1G C2G 118.4(4)
N1G C2G C1G 110.6(4)
N1G C2G C3G 110.7(4)
C1G C2G C3G 110.4(4)
N1G C2G H21G 108.3
C1G C2G H21G 108.3
C3G C2G H21G 108.3
C5G C3G C2G 113.9(4)
C5G C3G H31G 108.8
C2G C3G H31G 108.8
C5G C3G H32G 108.8
C2G C3G H32G 108.8
H31G C3G H32G 107.7
C5G C4G N2G 110.3(5)
C5G C4G H41G 124.8
N2G C4G H41G 124.8
C4G C5G C6G 106.7(5)
C4G C5G C3G 128.5(5)
C6G C5G C3G 124.8(5)
C7G C6G C11G 119.6(5)
C7G C6G C5G 134.0(5)
C11G C6G C5G 106.4(5)
C8G C7G C6G 118.7(6)
C8G C7G H71G 120.7
C6G C7G H71G 120.7
C7G C8G C9G 121.3(6)
C7G C8G H81G 119.3
C9G C8G H81G 119.3
C10G C9G C8G 121.7(6)
C10G C9G H91G 119.2
C8G C9G H91G 119.2
C9G C10G C11G 117.5(6)
C9G C10G H10G 121.3
C11G C10G H10G 121.3
N2G C11G C10G 130.8(5)
N2G C11G C6G 108.1(5)
C10G C11G C6G 121.2(6)
C2H N1H H1H 109.5
C2H N1H H2H 109.5
H1H N1H H2H 109.5
C2H N1H H3H 109.5
H1H N1H H3H 109.5
H2H N1H H3H 109.5
C11H N2H C4H 109.2(4)
C11H N2H H4H 125.4
C4H N2H H4H 125.4
O2H C1H O1H 126.0(5)
O2H C1H C2H 114.6(4)
O1H C1H C2H 119.4(4)
N1H C2H C3H 110.5(4)
N1H C2H C1H 109.7(4)
C3H C2H C1H 111.1(4)
N1H C2H H21H 108.5
C3H C2H H21H 108.5
C1H C2H H21H 108.5
C5H C3H C2H 114.9(4)
C5H C3H H31H 108.5
C2H C3H H31H 108.5
C5H C3H H32H 108.5
C2H C3H H32H 108.5
H31H C3H H32H 107.5
C5H C4H N2H 109.8(5)
C5H C4H H41H 125.1
N2H C4H H41H 125.1
C4H C5H C6H 106.6(5)
C4H C5H C3H 128.5(5)
C6H C5H C3H 124.7(5)
C7H C6H C11H 119.7(5)
C7H C6H C5H 133.5(5)
C11H C6H C5H 106.8(5)
C8H C7H C6H 118.6(6)
C8H C7H H71H 120.7
C6H C7H H71H 120.7
C7H C8H C9H 121.7(6)
C7H C8H H81H 119.1
C9H C8H H81H 119.1
C8H C9H C10H 121.4(6)
C8H C9H H91H 119.3
C10H C9H H91H 119.3
C9H C10H C11H 117.0(6)
C9H C10H H10H 121.5
C11H C10H H10H 121.5
N2H C11H C10H 131.0(5)
N2H C11H C6H 107.5(5)
C10H C11H C6H 121.5(6)
C2I N1I H1I 109.5
C2I N1I H2I 109.5
H1I N1I H2I 109.5
C2I N1I H3I 109.5
H1I N1I H3I 109.5
H2I N1I H3I 109.5
C11I N2I C4I 108.3(5)
C11I N2I H4I 125.9
C4I N2I H4I 125.9
O2I C1I O1I 126.4(4)
O2I C1I C2I 115.6(4)
O1I C1I C2I 118.1(4)
N1I C2I C3I 109.9(4)
N1I C2I C1I 109.0(4)
C3I C2I C1I 111.5(4)
N1I C2I H21I 108.8
C3I C2I H21I 108.8
C1I C2I H21I 108.8
C5I C3I C2I 112.6(4)
C5I C3I H31I 109.1
C2I C3I H31I 109.1
C5I C3I H32I 109.1
C2I C3I H32I 109.1
H31I C3I H32I 107.8
C5I C4I N2I 109.9(5)
C5I C4I H41I 125.1
N2I C4I H41I 125.1
C4I C5I C6I 107.5(5)
C4I C5I C3I 126.2(5)
C6I C5I C3I 126.3(5)
C7I C6I C11I 119.4(5)
C7I C6I C5I 134.3(5)
C11I C6I C5I 106.3(5)
C8I C7I C6I 118.9(6)
C8I C7I H71I 120.5
C6I C7I H71I 120.5
C7I C8I C9I 121.3(6)
C7I C8I H81I 119.3
C9I C8I H81I 119.3
C10I C9I C8I 120.9(6)
C10I C9I H91I 119.5
C8I C9I H91I 119.5
C9I C10I C11I 117.6(6)
C9I C10I H10I 121.2
C11I C10I H10I 121.2
N2I C11I C10I 130.2(6)
N2I C11I C6I 108.0(5)
C10I C11I C6I 121.8(6)
C2J N1J H1J 109.5
C2J N1J H2J 109.5
H1J N1J H2J 109.5
C2J N1J H3J 109.5
H1J N1J H3J 109.5
H2J N1J H3J 109.5
C11J N2J C4J 108.6(5)
C11J N2J H4J 125.7
C4J N2J H4J 125.7
O2J C1J O1J 126.8(4)
O2J C1J C2J 116.2(4)
O1J C1J C2J 117.0(4)
N1J C2J C1J 110.0(4)
N1J C2J C3J 109.7(4)
C1J C2J C3J 110.6(4)
N1J C2J H21J 108.8
C1J C2J H21J 108.8
C3J C2J H21J 108.8
C5J C3J C2J 113.7(4)
C5J C3J H31J 108.8
C2J C3J H31J 108.8
C5J C3J H32J 108.8
C2J C3J H32J 108.8
H31J C3J H32J 107.7
C5J C4J N2J 110.2(5)
C5J C4J H41J 124.9
N2J C4J H41J 124.9
C4J C5J C6J 106.7(5)
C4J C5J C3J 126.4(5)
C6J C5J C3J 126.9(5)
C7J C6J C11J 119.1(5)
C7J C6J C5J 134.4(5)
C11J C6J C5J 106.5(5)
C6J C7J C8J 118.9(5)
C6J C7J H71J 120.5
C8J C7J H71J 120.5
C7J C8J C9J 121.0(6)
C7J C8J H81J 119.5
C9J C8J H81J 119.5
C10J C9J C8J 121.0(6)
C10J C9J H91J 119.5
C8J C9J H91J 119.5
C9J C10J C11J 117.4(6)
C9J C10J H10J 121.3
C11J C10J H10J 121.3
N2J C11J C10J 129.6(6)
N2J C11J C6J 107.9(5)
C10J C11J C6J 122.4(6)
C2K N1K H1K 109.5
C2K N1K H2K 109.5
H1K N1K H2K 109.5
C2K N1K H3K 109.5
H1K N1K H3K 109.5
H2K N1K H3K 109.5
C4K N2K C11K 109.4(5)
C4K N2K H4K 125.3
C11K N2K H4K 125.3
O2K C1K O1K 124.8(4)
O2K C1K C2K 116.1(4)
O1K C1K C2K 119.1(4)
N1K C2K C1K 110.8(4)
N1K C2K C3K 110.2(4)
C1K C2K C3K 110.5(4)
N1K C2K H21K 108.5
C1K C2K H21K 108.5
C3K C2K H21K 108.5
C5K C3K C2K 113.4(4)
C5K C3K H31K 108.9
C2K C3K H31K 108.9
C5K C3K H32K 108.9
C2K C3K H32K 108.9
H31K C3K H32K 107.7
N2K C4K C5K 109.9(5)
N2K C4K H41K 125.1
C5K C4K H41K 125.1
C4K C5K C6K 106.5(5)
C4K C5K C3K 127.8(5)
C6K C5K C3K 125.6(5)
C7K C6K C11K 119.0(5)
C7K C6K C5K 133.5(5)
C11K C6K C5K 107.5(5)
C8K C7K C6K 119.4(6)
C8K C7K H71K 120.3
C6K C7K H71K 120.3
C7K C8K C9K 120.3(6)
C7K C8K H81K 119.9
C9K C8K H81K 119.9
C10K C9K C8K 121.3(6)
C10K C9K H91K 119.4
C8K C9K H91K 119.4
C9K C10K C11K 118.0(6)
C9K C10K H10K 121.0
C11K C10K H10K 121.0
N2K C11K C10K 131.3(6)
N2K C11K C6K 106.7(5)
C10K C11K C6K 122.0(6)
C2L N1L H1L 109.5
C2L N1L H2L 109.5
H1L N1L H2L 109.5
C2L N1L H3L 109.5
H1L N1L H3L 109.5
H2L N1L H3L 109.5
C4L N2L C11L 108.8(5)
C4L N2L H4L 125.6
C11L N2L H4L 125.6
O2L C1L O1L 125.5(4)
O2L C1L C2L 115.8(4)
O1L C1L C2L 118.7(4)
N1L C2L C1L 110.4(4)
N1L C2L C3L 110.7(4)
C1L C2L C3L 109.9(4)
N1L C2L H21L 108.6
C1L C2L H21L 108.6
C3L C2L H21L 108.6
C5L C3L C2L 113.4(4)
C5L C3L H31L 108.9
C2L C3L H31L 108.9
C5L C3L H32L 108.9
C2L C3L H32L 108.9
H31L C3L H32L 107.7
C5L C4L N2L 110.9(5)
C5L C4L H41L 124.6
N2L C4L H41L 124.6
C4L C5L C6L 106.3(5)
C4L C5L C3L 128.5(5)
C6L C5L C3L 125.1(5)
C7L C6L C11L 120.1(5)
C7L C6L C5L 133.2(5)
C11L C6L C5L 106.7(5)
C8L C7L C6L 118.9(6)
C8L C7L H71L 120.6
C6L C7L H71L 120.6
C7L C8L C9L 121.2(6)
C7L C8L H81L 119.4
C9L C8L H81L 119.4
C10L C9L C8L 120.6(6)
C10L C9L H91L 119.7
C8L C9L H91L 119.7
C9L C10L C11L 119.6(6)
C9L C10L H10L 120.2
C11L C10L H10L 120.2
N2L C11L C10L 132.9(6)
N2L C11L C6L 107.3(5)
C10L C11L C6L 119.7(6)
C2M N1M H1M 109.5
C2M N1M H2M 109.5
H1M N1M H2M 109.5
C2M N1M H3M 109.5
H1M N1M H3M 109.5
H2M N1M H3M 109.5
C11M N2M C4M 110.0(5)
C11M N2M H4M 125.0
C4M N2M H4M 125.0
O2M C1M O1M 126.5(5)
O2M C1M C2M 116.3(4)
O1M C1M C2M 117.2(4)
N1M C2M C1M 110.2(4)
N1M C2M C3M 109.6(4)
C1M C2M C3M 111.3(4)
N1M C2M H21M 108.6
C1M C2M H21M 108.6
C3M C2M H21M 108.6
C5M C3M C2M 112.7(4)
C5M C3M H31M 109.0
C2M C3M H31M 109.0
C5M C3M H32M 109.0
C2M C3M H32M 109.0
H31M C3M H32M 107.8
C5M C4M N2M 109.2(5)
C5M C4M H41M 125.4
N2M C4M H41M 125.4
C4M C5M C6M 107.1(5)
C4M C5M C3M 126.2(5)
C6M C5M C3M 126.6(5)
C7M C6M C11M 118.4(5)
C7M C6M C5M 134.8(5)
C11M C6M C5M 106.8(5)
C8M C7M C6M 119.2(6)
C8M C7M H71M 120.4
C6M C7M H71M 120.4
C9M C8M C7M 121.6(6)
C9M C8M H81M 119.2
C7M C8M H81M 119.2
C10M C9M C8M 120.8(6)
C10M C9M H91M 119.6
C8M C9M H91M 119.6
C9M C10M C11M 117.8(6)
C9M C10M H10M 121.1
C11M C10M H10M 121.1
N2M C11M C10M 131.0(6)
N2M C11M C6M 106.8(5)
C10M C11M C6M 122.2(6)
C2N N1N H1N 109.5
C2N N1N H2N 109.5
H1N N1N H2N 109.5
C2N N1N H3N 109.5
H1N N1N H3N 109.5
H2N N1N H3N 109.5
C11N N2N C4N 109.1(5)
C11N N2N H4N 125.4
C4N N2N H4N 125.4
O2N C1N O1N 126.1(5)
O2N C1N C2N 115.7(4)
O1N C1N C2N 118.2(4)
N1N C2N C1N 109.1(4)
N1N C2N C3N 109.7(4)
C1N C2N C3N 110.6(4)
N1N C2N H21N 109.1
C1N C2N H21N 109.1
C3N C2N H21N 109.1
C5N C3N C2N 113.5(4)
C5N C3N H31N 108.9
C2N C3N H31N 108.9
C5N C3N H32N 108.9
C2N C3N H32N 108.9
H31N C3N H32N 107.7
C5N C4N N2N 109.9(5)
C5N C4N H41N 125.1
N2N C4N H41N 125.1
C4N C5N C6N 107.3(5)
C4N C5N C3N 126.1(5)
C6N C5N C3N 126.6(5)
C7N C6N C11N 119.5(5)
C7N C6N C5N 134.3(5)
C11N C6N C5N 106.2(5)
C8N C7N C6N 119.5(6)
C8N C7N H71N 120.3
C6N C7N H71N 120.3
C7N C8N C9N 120.4(6)
C7N C8N H81N 119.8
C9N C8N H81N 119.8
C10N C9N C8N 121.1(6)
C10N C9N H91N 119.4
C8N C9N H91N 119.4
C9N C10N C11N 117.9(6)
C9N C10N H10N 121.1
C11N C10N H10N 121.1
N2N C11N C10N 130.8(6)
N2N C11N C6N 107.5(5)
C10N C11N C6N 121.6(6)
C2O N1O H1O 109.5
C2O N1O H2O 109.5
H1O N1O H2O 109.5
C2O N1O H3O 109.5
H1O N1O H3O 109.5
H2O N1O H3O 109.5
C11O N2O C4O 109.9(5)
C11O N2O H4O 125.1
C4O N2O H4O 125.1
O2O C1O O1O 125.7(5)
O2O C1O C2O 116.0(4)
O1O C1O C2O 118.3(4)
N1O C2O C1O 111.1(4)
N1O C2O C3O 110.7(4)
C1O C2O C3O 110.7(4)
N1O C2O H21O 108.1
C1O C2O H21O 108.1
C3O C2O H21O 108.1
C5O C3O C2O 114.6(4)
C5O C3O H31O 108.6
C2O C3O H31O 108.6
C5O C3O H32O 108.6
C2O C3O H32O 108.6
H31O C3O H32O 107.6
C5O C4O N2O 109.9(5)
C5O C4O H41O 125.1
N2O C4O H41O 125.1
C4O C5O C6O 105.9(5)
C4O C5O C3O 127.9(5)
C6O C5O C3O 126.1(5)
C7O C6O C11O 118.0(5)
C7O C6O C5O 133.8(5)
C11O C6O C5O 108.2(5)
C8O C7O C6O 119.3(6)
C8O C7O H71O 120.3
C6O C7O H71O 120.3
C7O C8O C9O 121.7(6)
C7O C8O H81O 119.1
C9O C8O H81O 119.1
C10O C9O C8O 120.6(6)
C10O C9O H91O 119.7
C8O C9O H91O 119.7
C9O C10O C11O 118.0(6)
C9O C10O H10O 121.0
C11O C10O H10O 121.0
N2O C11O C10O 131.5(6)
N2O C11O C6O 106.2(5)
C10O C11O C6O 122.3(6)
C2P N1P H1P 109.5
C2P N1P H2P 109.5
H1P N1P H2P 109.5
C2P N1P H3P 109.5
H1P N1P H3P 109.5
H2P N1P H3P 109.5
C11P N2P C4P 110.0(5)
C11P N2P H4P 125.0
C4P N2P H4P 125.0
O2P C1P O1P 125.1(5)
O2P C1P C2P 115.8(4)
O1P C1P C2P 119.1(4)
N1P C2P C3P 111.1(4)
N1P C2P C1P 109.8(4)
C3P C2P C1P 111.0(4)
N1P C2P H21P 108.3
C3P C2P H21P 108.3
C1P C2P H21P 108.3
C5P C3P C2P 114.3(4)
C5P C3P H31P 108.7
C2P C3P H31P 108.7
C5P C3P H32P 108.7
C2P C3P H32P 108.7
H31P C3P H32P 107.6
C5P C4P N2P 109.9(5)
C5P C4P H41P 125.1
N2P C4P H41P 125.1
C4P C5P C6P 105.9(5)
C4P C5P C3P 129.1(5)
C6P C5P C3P 125.0(5)
C7P C6P C11P 119.2(5)
C7P C6P C5P 133.7(5)
C11P C6P C5P 107.2(5)
C8P C7P C6P 119.4(6)
C8P C7P H71P 120.3
C6P C7P H71P 120.3
C7P C8P C9P 120.5(6)
C7P C8P H81P 119.8
C9P C8P H81P 119.8
C10P C9P C8P 122.0(6)
C10P C9P H91P 119.0
C8P C9P H91P 119.0
C9P C10P C11P 117.5(6)
C9P C10P H10P 121.2
C11P C10P H10P 121.2
N2P C11P C10P 131.6(6)
N2P C11P C6P 107.0(5)
C10P C11P C6P 121.4(6)

loop_
_geom_bond_atom_site_label_1
_geom_bond_atom_site_label_2
_geom_bond_distance
O1A C1A 1.260(6)
O2A C1A 1.237(6)
N1A C2A 1.486(6)
N1A H1A 0.9100
N1A H2A 0.9100
N1A H3A 0.9100
N2A C11A 1.354(8)
N2A C4A 1.389(8)
N2A H4A 0.8800
C1A C2A 1.550(6)
C2A C3A 1.536(7)
C2A H21A 1.0000
C3A C5A 1.501(7)
C3A H31A 0.9900
C3A H32A 0.9900
C4A C5A 1.386(7)
C4A H41A 0.9500
C5A C6A 1.428(7)
C6A C7A 1.399(8)
C6A C11A 1.437(7)
C7A C8A 1.388(8)
C7A H71A 0.9500
C8A C9A 1.408(10)
C8A H81A 0.9500
C9A C10A 1.366(11)
C9A H91A 0.9500
C10A C11A 1.411(8)
C10A H10A 0.9500
O1B C1B 1.265(6)
O2B C1B 1.237(6)
N1B C2B 1.497(6)
N1B H1B 0.9100
N1B H2B 0.9100
N1B H3B 0.9100
N2B C11B 1.365(8)
N2B C4B 1.389(7)
N2B H4B 0.8800
C1B C2B 1.559(6)
C2B C3B 1.543(7)
C2B H21B 1.0000
C3B C5B 1.505(7)
C3B H31B 0.9900
C3B H32B 0.9900
C4B C5B 1.350(7)
C4B H41B 0.9500
C5B C6B 1.435(7)
C6B C7B 1.391(8)
C6B C11B 1.428(7)
C7B C8B 1.404(8)
C7B H71B 0.9500
C8B C9B 1.414(10)
C8B H81B 0.9500
C9B C10B 1.387(11)
C9B H91B 0.9500
C10B C11B 1.406(8)
C10B H10B 0.9500
O1C C1C 1.264(6)
O2C C1C 1.245(6)
N1C C2C 1.473(6)
N1C H1C 0.9100
N1C H2C 0.9100
N1C H3C 0.9100
N2C C4C 1.366(8)
N2C C11C 1.370(8)
N2C H4C 0.8800
C1C C2C 1.527(6)
C2C C3C 1.530(7)
C2C H21C 1.0000
C3C C5C 1.509(7)
C3C H31C 0.9900
C3C H32C 0.9900
C4C C5C 1.376(7)
C4C H41C 0.9500
C5C C6C 1.433(7)
C6C C7C 1.398(7)
C6C C11C 1.431(7)
C7C C8C 1.386(8)
C7C H71C 0.9500
C8C C9C 1.411(10)
C8C H81C 0.9500
C9C C10C 1.361(11)
C9C H91C 0.9500
C10C C11C 1.411(8)
C10C H10C 0.9500
O1D C1D 1.264(6)
O2D C1D 1.245(6)
N1D C2D 1.480(6)
N1D H1D 0.9100
N1D H2D 0.9100
N1D H3D 0.9100
N2D C4D 1.378(8)
N2D C11D 1.392(8)
N2D H4D 0.8800
C1D C2D 1.521(6)
C2D C3D 1.539(7)
C2D H21D 1.0000
C3D C5D 1.498(7)
C3D H31D 0.9900
C3D H32D 0.9900
C4D C5D 1.358(7)
C4D H41D 0.9500
C5D C6D 1.430(7)
C6D C7D 1.402(7)
C6D C11D 1.407(7)
C7D C8D 1.391(8)
C7D H71D 0.9500
C8D C9D 1.398(10)
C8D H81D 0.9500
C9D C10D 1.367(11)
C9D H91D 0.9500
C10D C11D 1.403(8)
C10D H10D 0.9500
O1E C1E 1.260(6)
O2E C1E 1.249(6)
N1E C2E 1.497(6)
N1E H1E 0.9100
N1E H2E 0.9100
N1E H3E 0.9100
N2E C11E 1.361(8)
N2E C4E 1.376(8)
N2E H4E 0.8800
C1E C2E 1.533(6)
C2E C3E 1.534(7)
C2E H21E 1.0000
C3E C5E 1.509(7)
C3E H31E 0.9900
C3E H32E 0.9900
C4E C5E 1.370(7)
C4E H41E 0.9500
C5E C6E 1.435(7)
C6E C7E 1.402(8)
C6E C11E 1.420(7)
C7E C8E 1.390(8)
C7E H71E 0.9500
C8E C9E 1.385(10)
C8E H81E 0.9500
C9E C10E 1.395(11)
C9E H91E 0.9500
C10E C11E 1.399(9)
C10E H10E 0.9500
O1F C1F 1.270(6)
O2F C1F 1.250(6)
N1F C2F 1.497(6)
N1F H1F 0.9100
N1F H2F 0.9100
N1F H3F 0.9100
N2F C4F 1.370(8)
N2F C11F 1.378(8)
N2F H4F 0.8800
C1F C2F 1.531(6)
C2F C3F 1.542(7)
C2F H21F 1.0000
C3F C5F 1.497(7)
C3F H31F 0.9900
C3F H32F 0.9900
C4F C5F 1.359(7)
C4F H41F 0.9500
C5F C6F 1.447(7)
C6F C7F 1.392(8)
C6F C11F 1.427(7)
C7F C8F 1.395(8)
C7F H71F 0.9500
C8F C9F 1.393(10)
C8F H81F 0.9500
C9F C10F 1.378(11)
C9F H91F 0.9500
C10F C11F 1.395(9)
C10F H10F 0.9500
O1G C1G 1.268(6)
O2G C1G 1.244(6)
N1G C2G 1.485(6)
N1G H1G 0.9100
N1G H2G 0.9100
N1G H3G 0.9100
N2G C11G 1.366(8)
N2G C4G 1.393(8)
N2G H4G 0.8800
C1G C2G 1.527(6)
C2G C3G 1.539(7)
C2G H21G 1.0000
C3G C5G 1.494(7)
C3G H31G 0.9900
C3G H32G 0.9900
C4G C5G 1.359(7)
C4G H41G 0.9500
C5G C6G 1.446(7)
C6G C7G 1.401(8)
C6G C11G 1.426(7)
C7G C8G 1.376(8)
C7G H71G 0.9500
C8G C9G 1.404(10)
C8G H81G 0.9500
C9G C10G 1.382(10)
C9G H91G 0.9500
C10G C11G 1.403(8)
C10G H10G 0.9500
O1H C1H 1.262(6)
O2H C1H 1.250(6)
N1H C2H 1.498(6)
N1H H1H 0.9100
N1H H2H 0.9100
N1H H3H 0.9100
N2H C11H 1.365(8)
N2H C4H 1.378(8)
N2H H4H 0.8800
C1H C2H 1.532(6)
C2H C3H 1.523(7)
C2H H21H 1.0000
C3H C5H 1.502(7)
C3H H31H 0.9900
C3H H32H 0.9900
C4H C5H 1.363(7)
C4H H41H 0.9500
C5H C6H 1.436(7)
C6H C7H 1.407(8)
C6H C11H 1.416(7)
C7H C8H 1.375(8)
C7H H71H 0.9500
C8H C9H 1.386(10)
C8H H81H 0.9500
C9H C10H 1.411(10)
C9H H91H 0.9500
C10H C11H 1.397(8)
C10H H10H 0.9500
O1I C1I 1.261(6)
O2I C1I 1.245(6)
N1I C2I 1.493(6)
N1I H1I 0.9100
N1I H2I 0.9100
N1I H3I 0.9100
N2I C11I 1.378(8)
N2I C4I 1.388(8)
N2I H4I 0.8800
C1I C2I 1.542(6)
C2I C3I 1.532(7)
C2I H21I 1.0000
C3I C5I 1.506(7)
C3I H31I 0.9900
C3I H32I 0.9900
C4I C5I 1.357(7)
C4I H41I 0.9500
C5I C6I 1.434(7)
C6I C7I 1.394(8)
C6I C11I 1.417(7)
C7I C8I 1.388(8)
C7I H71I 0.9500
C8I C9I 1.406(10)
C8I H81I 0.9500
C9I C10I 1.388(10)
C9I H91I 0.9500
C10I C11I 1.403(9)
C10I H10I 0.9500
O1J C1J 1.265(6)
O2J C1J 1.239(6)
N1J C2J 1.489(6)
N1J H1J 0.9100
N1J H2J 0.9100
N1J H3J 0.9100
N2J C11J 1.377(8)
N2J C4J 1.374(8)
N2J H4J 0.8800
C1J C2J 1.541(6)
C2J C3J 1.543(7)
C2J H21J 1.0000
C3J C5J 1.494(7)
C3J H31J 0.9900
C3J H32J 0.9900
C4J C5J 1.370(7)
C4J H41J 0.9500
C5J C6J 1.438(7)
C6J C7J 1.392(8)
C6J C11J 1.418(7)
C7J C8J 1.398(8)
C7J H71J 0.9500
C8J C9J 1.408(10)
C8J H81J 0.9500
C9J C10J 1.389(10)
C9J H91J 0.9500
C10J C11J 1.396(9)
C10J H10J 0.9500
O1K C1K 1.269(6)
O2K C1K 1.245(6)
N1K C2K 1.479(6)
N1K H1K 0.9100
N1K H2K 0.9100
N1K H3K 0.9100
N2K C4K 1.371(8)
N2K C11K 1.390(8)
N2K H4K 0.8800
C1K C2K 1.515(6)
C2K C3K 1.539(7)
C2K H21K 1.0000
C3K C5K 1.504(7)
C3K H31K 0.9900
C3K H32K 0.9900
C4K C5K 1.380(7)
C4K H41K 0.9500
C5K C6K 1.435(7)
C6K C7K 1.393(8)
C6K C11K 1.421(7)
C7K C8K 1.399(8)
C7K H71K 0.9500
C8K C9K 1.412(10)
C8K H81K 0.9500
C9K C10K 1.382(11)
C9K H91K 0.9500
C10K C11K 1.392(8)
C10K H10K 0.9500
O1L C1L 1.262(6)
O2L C1L 1.241(6)
N1L C2L 1.479(6)
N1L H1L 0.9100
N1L H2L 0.9100
N1L H3L 0.9100
N2L C4L 1.369(8)
N2L C11L 1.373(8)
N2L H4L 0.8800
C1L C2L 1.528(6)
C2L C3L 1.546(7)
C2L H21L 1.0000
C3L C5L 1.503(7)
C3L H31L 0.9900
C3L H32L 0.9900
C4L C5L 1.358(7)
C4L H41L 0.9500
C5L C6L 1.440(7)
C6L C7L 1.390(8)
C6L C11L 1.422(7)
C7L C8L 1.394(8)
C7L H71L 0.9500
C8L C9L 1.408(10)
C8L H81L 0.9500
C9L C10L 1.358(11)
C9L H91L 0.9500
C10L C11L 1.417(9)
C10L H10L 0.9500
O1M C1M 1.260(6)
O2M C1M 1.236(6)
N1M C2M 1.481(6)
N1M H1M 0.9100
N1M H2M 0.9100
N1M H3M 0.9100
N2M C11M 1.373(8)
N2M C4M 1.373(8)
N2M H4M 0.8800
C1M C2M 1.541(7)
C2M C3M 1.541(7)
C2M H21M 1.0000
C3M C5M 1.504(7)
C3M H31M 0.9900
C3M H32M 0.9900
C4M C5M 1.363(8)
C4M H41M 0.9500
C5M C6M 1.437(7)
C6M C7M 1.397(8)
C6M C11M 1.416(8)
C7M C8M 1.392(8)
C7M H71M 0.9500
C8M C9M 1.381(10)
C8M H81M 0.9500
C9M C10M 1.393(10)
C9M H91M 0.9500
C10M C11M 1.394(9)
C10M H10M 0.9500
O1N C1N 1.259(6)
O2N C1N 1.248(6)
N1N C2N 1.495(6)
N1N H1N 0.9100
N1N H2N 0.9100
N1N H3N 0.9100
N2N C11N 1.375(8)
N2N C4N 1.377(8)
N2N H4N 0.8800
C1N C2N 1.538(7)
C2N C3N 1.542(7)
C2N H21N 1.0000
C3N C5N 1.497(7)
C3N H31N 0.9900
C3N H32N 0.9900
C4N C5N 1.356(7)
C4N H41N 0.9500
C5N C6N 1.443(7)
C6N C7N 1.390(8)
C6N C11N 1.418(8)
C7N C8N 1.390(8)
C7N H71N 0.9500
C8N C9N 1.416(10)
C8N H81N 0.9500
C9N C10N 1.386(10)
C9N H91N 0.9500
C10N C11N 1.399(9)
C10N H10N 0.9500
O1O C1O 1.266(6)
O2O C1O 1.241(6)
N1O C2O 1.478(6)
N1O H1O 0.9100
N1O H2O 0.9100
N1O H3O 0.9100
N2O C11O 1.364(8)
N2O C4O 1.380(8)
N2O H4O 0.8800
C1O C2O 1.525(7)
C2O C3O 1.538(7)
C2O H21O 1.0000
C3O C5O 1.496(7)
C3O H31O 0.9900
C3O H32O 0.9900
C4O C5O 1.372(8)
C4O H41O 0.9500
C5O C6O 1.424(7)
C6O C7O 1.414(8)
C6O C11O 1.429(7)
C7O C8O 1.383(8)
C7O H71O 0.9500
C8O C9O 1.396(10)
C8O H81O 0.9500
C9O C10O 1.397(11)
C9O H91O 0.9500
C10O C11O 1.391(9)
C10O H10O 0.9500
O1P C1P 1.272(6)
O2P C1P 1.248(6)
N1P C2P 1.487(6)
N1P H1P 0.9100
N1P H2P 0.9100
N1P H3P 0.9100
N2P C11P 1.348(8)
N2P C4P 1.372(8)
N2P H4P 0.8800
C1P C2P 1.534(7)
C2P C3P 1.527(7)
C2P H21P 1.0000
C3P C5P 1.491(7)
C3P H31P 0.9900
C3P H32P 0.9900
C4P C5P 1.368(8)
C4P H41P 0.9500
C5P C6P 1.433(7)
C6P C7P 1.410(8)
C6P C11P 1.423(7)
C7P C8P 1.376(8)
C7P H71P 0.9500
C8P C9P 1.399(10)
C8P H81P 0.9500
C9P C10P 1.394(11)
C9P H91P 0.9500
C10P C11P 1.394(9)
C10P H10P 0.9500

loop_
_geom_hbond_atom_site_label_D
_geom_hbond_atom_site_label_H
_geom_hbond_atom_site_label_A
_geom_hbond_distance_DH
_geom_hbond_distance_HA
_geom_hbond_distance_DA
_geom_hbond_angle_DHA
_geom_hbond_site_symmetry_A
N1A H1A O1E 0.91 1.91 2.795(6) 163.2 .
N1B H1B O1F 0.91 1.89 2.785(6) 168.0 .
N1C H1C O1G 0.91 1.98 2.820(6) 151.9 .
N1D H1D O1H 0.91 1.94 2.814(6) 159.7 .
N1E H1E O1C 0.91 1.94 2.789(6) 154.3 1_455
N1F H1F O1D 0.91 1.93 2.798(6) 158.6 1_455
N1G H1G O1B 0.91 1.94 2.811(6) 159.0 .
N1H H1H O1A 0.91 1.93 2.810(6) 160.9 1_565
N1I H1I O1M 0.91 1.94 2.803(6) 158.5 .
N1J H1J O1N 0.91 1.92 2.786(6) 157.8 .
N1K H1K O1O 0.91 1.97 2.836(5) 158.8 .
N1L H1L O1P 0.91 1.94 2.811(5) 159.7 .
N1M H1M O1L 0.91 1.94 2.793(6) 155.2 1_445
N1N H1N O1K 0.91 1.91 2.790(6) 160.8 .
N1O H1O O1I 0.91 1.94 2.812(6) 160.1 .
N1P H1P O1J 0.91 1.96 2.811(6) 155.8 .
N1A H2A O2B 0.91 1.82 2.705(6) 163.7 .
N1B H2B O2A 0.91 1.85 2.716(6) 158.2 1_565
N1C H2C O2D 0.91 1.81 2.715(6) 175.9 .
N1D H2D O2C 0.91 1.83 2.714(6) 163.4 1_565
N1E H2E O2F 0.91 1.82 2.721(6) 171.6 1_545
N1F H2F O2E 0.91 1.82 2.712(6) 165.3 .
N1G H2G O2H 0.91 1.80 2.698(6) 170.1 1_545
N1H H2H O2G 0.91 1.81 2.709(6) 166.7 .
N1I H2I O2J 0.91 1.80 2.701(6) 168.8 1_455
N1J H2J O2I 0.91 1.81 2.709(6) 169.8 1_565
N1K H2K O2L 0.91 1.84 2.717(6) 160.5 1_455
N1L H2L O2K 0.91 1.83 2.712(6) 163.4 1_565
N1M H2M O2N 0.91 1.82 2.725(6) 170.3 1_545
N1N H2N O2M 0.91 1.85 2.735(6) 162.6 1_655
N1O H2O O2P 0.91 1.79 2.691(6) 168.8 1_545
N1P H2P O2O 0.91 1.79 2.700(6) 174.3 1_655
N1A H3A O1H 0.91 1.97 2.876(6) 174.7 1_545
N1B H3B O1G 0.91 1.97 2.881(6) 174.4 .
N1C H3C O1E 0.91 2.03 2.920(6) 164.2 1_655
N1D H3D O1F 0.91 2.01 2.918(6) 173.6 1_655
N1E H3E O1A 0.91 1.99 2.887(6) 169.4 .
N1F H3F O1B 0.91 1.99 2.894(6) 174.8 .
N1G H3G O1C 0.91 2.02 2.916(6) 167.6 .
N1H H3H O1D 0.91 2.03 2.926(6) 166.9 .
N1I H3I O1O 0.91 1.97 2.869(6) 171.5 .
N1J H3J O1P 0.91 1.97 2.874(6) 170.9 .
N1K H3K O1N 0.91 2.01 2.914(6) 175.3 .
N1L H3L O1M 0.91 2.02 2.929(6) 172.5 1_665
N1M H3M O1I 0.91 1.99 2.893(6) 170.8 .
N1N H3N O1J 0.91 1.98 2.893(6) 177.5 .
N1O H3O O1K 0.91 2.03 2.924(6) 166.3 .
N1P H3P O1L 0.91 2.04 2.918(6) 162.9 .

loop_
_geom_torsion_atom_site_label_1
_geom_torsion_atom_site_label_2
_geom_torsion_atom_site_label_3
_geom_torsion_atom_site_label_4
_geom_torsion
O2A C1A C2A N1A 160.8(5)
O1A C1A C2A N1A -18.9(6)
O2A C1A C2A C3A -77.1(6)
O1A C1A C2A C3A 103.3(5)
N1A C2A C3A C5A -172.9(4)
C1A C2A C3A C5A 65.2(5)
C11A N2A C4A C5A 2.0(6)
N2A C4A C5A C6A -1.7(6)
N2A C4A C5A C3A 178.3(5)
C2A C3A C5A C4A -114.7(6)
C2A C3A C5A C6A 65.3(7)
C4A C5A C6A C7A -179.0(6)
C3A C5A C6A C7A 1.0(10)
C4A C5A C6A C11A 0.9(6)
C3A C5A C6A C11A -179.1(5)
C5A C6A C7A C8A -179.9(6)
C11A C6A C7A C8A 0.3(8)
C6A C7A C8A C9A 0.0(9)
C7A C8A C9A C10A 1.1(10)
C8A C9A C10A C11A -2.3(10)
C4A N2A C11A C10A -179.4(6)
C4A N2A C11A C6A -1.4(6)
C9A C10A C11A N2A -179.7(6)
C9A C10A C11A C6A 2.5(9)
C7A C6A C11A N2A -179.8(5)
C5A C6A C11A N2A 0.3(6)
C7A C6A C11A C10A -1.5(8)
C5A C6A C11A C10A 178.6(5)
O2B C1B C2B N1B 162.6(5)
O1B C1B C2B N1B -20.1(6)
O2B C1B C2B C3B -76.1(6)
O1B C1B C2B C3B 101.2(5)
N1B C2B C3B C5B -174.2(4)
C1B C2B C3B C5B 64.8(5)
C11B N2B C4B C5B 1.2(6)
N2B C4B C5B C6B -2.0(6)
N2B C4B C5B C3B 176.7(5)
C2B C3B C5B C4B -112.2(6)
C2B C3B C5B C6B 66.3(7)
C4B C5B C6B C7B -179.4(6)
C3B C5B C6B C7B 1.9(10)
C4B C5B C6B C11B 2.0(6)
C3B C5B C6B C11B -176.7(5)
C11B C6B C7B C8B -0.9(8)
C5B C6B C7B C8B -179.4(6)
C6B C7B C8B C9B 1.4(9)
C7B C8B C9B C10B -0.6(10)
C8B C9B C10B C11B -0.5(9)
C4B N2B C11B C10B -179.8(6)
C4B N2B C11B C6B 0.1(6)
C9B C10B C11B N2B -179.2(6)
C9B C10B C11B C6B 0.9(9)
C7B C6B C11B N2B 179.9(5)
C5B C6B C11B N2B -1.3(6)
C7B C6B C11B C10B -0.2(8)
C5B C6B C11B C10B 178.6(5)
O2C C1C C2C N1C 162.2(4)
O1C C1C C2C N1C -19.2(6)
O2C C1C C2C C3C -74.6(6)
O1C C1C C2C C3C 104.1(5)
N1C C2C C3C C5C -79.0(5)
C1C C2C C3C C5C 158.0(4)
C11C N2C C4C C5C -0.5(7)
N2C C4C C5C C6C 0.4(6)
N2C C4C C5C C3C 177.8(5)
C2C C3C C5C C4C 111.0(6)
C2C C3C C5C C6C -72.0(7)
C4C C5C C6C C7C 178.7(6)
C3C C5C C6C C7C 1.2(9)
C4C C5C C6C C11C -0.2(6)
C3C C5C C6C C11C -177.7(5)
C11C C6C C7C C8C 0.8(8)
C5C C6C C7C C8C -178.0(6)
C6C C7C C8C C9C -0.7(9)
C7C C8C C9C C10C 0.5(10)
C8C C9C C10C C11C -0.4(10)
C4C N2C C11C C10C -177.8(6)
C4C N2C C11C C6C 0.3(6)
C9C C10C C11C N2C 178.5(6)
C9C C10C C11C C6C 0.6(9)
C7C C6C C11C N2C -179.2(5)
C5C C6C C11C N2C -0.1(6)
C7C C6C C11C C10C -0.8(8)
C5C C6C C11C C10C 178.3(5)
O2D C1D C2D N1D 161.0(4)
O1D C1D C2D N1D -19.9(6)
O2D C1D C2D C3D -76.0(6)
O1D C1D C2D C3D 103.1(5)
N1D C2D C3D C5D -79.0(5)
C1D C2D C3D C5D 158.2(4)
C11D N2D C4D C5D 0.0(7)
N2D C4D C5D C6D 0.9(6)
N2D C4D C5D C3D 178.5(5)
C2D C3D C5D C4D 112.1(6)
C2D C3D C5D C6D -70.6(7)
C4D C5D C6D C7D 178.2(6)
C3D C5D C6D C7D 0.5(9)
C4D C5D C6D C11D -1.5(6)
C3D C5D C6D C11D -179.2(5)
C11D C6D C7D C8D 1.7(8)
C5D C6D C7D C8D -178.0(6)
C6D C7D C8D C9D -2.2(9)
C7D C8D C9D C10D 1.2(10)
C8D C9D C10D C11D 0.3(10)
C4D N2D C11D C10D -178.7(6)
C4D N2D C11D C6D -0.9(6)
C9D C10D C11D N2D 176.8(6)
C9D C10D C11D C6D -0.8(9)
C7D C6D C11D N2D -178.3(5)
C5D C6D C11D N2D 1.5(6)
C7D C6D C11D C10D -0.2(8)
C5D C6D C11D C10D 179.5(5)
O2E C1E C2E N1E 158.7(4)
O1E C1E C2E N1E -22.3(6)
O2E C1E C2E C3E -80.5(5)
O1E C1E C2E C3E 98.5(5)
N1E C2E C3E C5E -173.3(4)
C1E C2E C3E C5E 65.6(5)
C11E N2E C4E C5E 0.9(7)
N2E C4E C5E C6E -0.6(6)
N2E C4E C5E C3E 178.3(5)
C2E C3E C5E C4E -114.4(6)
C2E C3E C5E C6E 64.3(7)
C4E C5E C6E C7E -178.6(6)
C3E C5E C6E C7E 2.5(9)
C4E C5E C6E C11E 0.0(6)
C3E C5E C6E C11E -178.8(5)
C11E C6E C7E C8E -0.1(8)
C5E C6E C7E C8E 178.5(6)
C6E C7E C8E C9E 0.6(9)
C7E C8E C9E C10E -0.7(10)
C8E C9E C10E C11E 0.1(10)
C4E N2E C11E C10E 179.0(6)
C4E N2E C11E C6E -0.9(7)
C9E C10E C11E N2E -179.4(6)
C9E C10E C11E C6E 0.5(9)
C7E C6E C11E N2E 179.4(5)
C5E C6E C11E N2E 0.5(6)
C7E C6E C11E C10E -0.5(8)
C5E C6E C11E C10E -179.4(5)
O2F C1F C2F N1F 158.5(4)
O1F C1F C2F N1F -21.3(6)
O2F C1F C2F C3F -80.5(5)
O1F C1F C2F C3F 99.7(5)
N1F C2F C3F C5F -173.7(4)
C1F C2F C3F C5F 65.4(5)
C11F N2F C4F C5F 1.8(7)
N2F C4F C5F C6F -2.0(6)
N2F C4F C5F C3F 176.7(5)
C2F C3F C5F C4F -114.7(6)
C2F C3F C5F C6F 63.7(6)
C4F C5F C6F C7F -177.8(6)
C3F C5F C6F C7F 3.5(9)
C4F C5F C6F C11F 1.4(6)
C3F C5F C6F C11F -177.3(5)
C11F C6F C7F C8F 0.6(8)
C5F C6F C7F C8F 179.7(6)
C6F C7F C8F C9F -0.3(9)
C7F C8F C9F C10F 0.5(10)
C8F C9F C10F C11F -1.0(9)
C4F N2F C11F C10F 179.3(6)
C4F N2F C11F C6F -0.8(7)
C9F C10F C11F N2F -178.8(6)
C9F C10F C11F C6F 1.3(9)
C7F C6F C11F N2F 178.9(5)
C5F C6F C11F N2F -0.4(6)
C7F C6F C11F C10F -1.2(8)
C5F C6F C11F C10F 179.5(5)
O2G C1G C2G N1G 163.7(4)
O1G C1G C2G N1G -17.5(6)
O2G C1G C2G C3G -73.4(6)
O1G C1G C2G C3G 105.4(5)
N1G C2G C3G C5G -77.9(5)
C1G C2G C3G C5G 159.2(4)
C11G N2G C4G C5G -1.0(6)
N2G C4G C5G C6G 1.1(6)
N2G C4G C5G C3G 178.6(5)
C2G C3G C5G C4G 109.8(6)
C2G C3G C5G C6G -73.1(6)
C4G C5G C6G C7G 177.5(6)
C3G C5G C6G C7G -0.1(9)
C4G C5G C6G C11G -0.8(6)
C3G C5G C6G C11G -178.4(5)
C11G C6G C7G C8G -0.5(8)
C5G C6G C7G C8G -178.6(6)
C6G C7G C8G C9G -0.1(9)
C7G C8G C9G C10G 0.3(10)
C8G C9G C10G C11G 0.1(9)
C4G N2G C11G C10G -178.8(6)
C4G N2G C11G C6G 0.5(6)
C9G C10G C11G N2G 178.4(6)
C9G C10G C11G C6G -0.7(8)
C7G C6G C11G N2G -178.4(5)
C5G C6G C11G N2G 0.2(6)
C7G C6G C11G C10G 0.9(8)
C5G C6G C11G C10G 179.5(5)
O2H C1H C2H N1H 165.6(4)
O1H C1H C2H N1H -15.7(6)
O2H C1H C2H C3H -71.9(6)
O1H C1H C2H C3H 106.7(5)
N1H C2H C3H C5H -79.8(5)
C1H C2H C3H C5H 158.1(4)
C11H N2H C4H C5H -1.1(6)
N2H C4H C5H C6H 1.4(6)
N2H C4H C5H C3H 178.1(5)
C2H C3H C5H C4H 113.5(6)
C2H C3H C5H C6H -70.4(6)
C4H C5H C6H C7H 177.5(6)
C3H C5H C6H C7H 0.7(9)
C4H C5H C6H C11H -1.2(6)
C3H C5H C6H C11H -178.0(5)
C11H C6H C7H C8H -1.1(8)
C5H C6H C7H C8H -179.7(6)
C6H C7H C8H C9H 1.2(9)
C7H C8H C9H C10H -1.3(10)
C8H C9H C10H C11H 1.2(9)
C4H N2H C11H C10H -179.1(6)
C4H N2H C11H C6H 0.2(6)
C9H C10H C11H N2H 178.1(6)
C9H C10H C11H C6H -1.1(8)
C7H C6H C11H N2H -178.3(5)
C5H C6H C11H N2H 0.6(6)
C7H C6H C11H C10H 1.1(8)
C5H C6H C11H C10H -180.0(5)
O2I C1I C2I N1I 160.7(4)
O1I C1I C2I N1I -19.4(6)
O2I C1I C2I C3I -77.8(6)
O1I C1I C2I C3I 102.1(5)
N1I C2I C3I C5I -173.3(4)
C1I C2I C3I C5I 65.7(5)
C11I N2I C4I C5I 1.5(7)
N2I C4I C5I C6I -1.6(6)
N2I C4I C5I C3I 176.8(5)
C2I C3I C5I C4I -113.3(6)
C2I C3I C5I C6I 64.8(7)
C4I C5I C6I C7I -179.0(6)
C3I C5I C6I C7I 2.6(9)
C4I C5I C6I C11I 1.1(6)
C3I C5I C6I C11I -177.3(5)
C11I C6I C7I C8I 0.1(8)
C5I C6I C7I C8I -179.8(6)
C6I C7I C8I C9I 1.0(9)
C7I C8I C9I C10I -0.2(10)
C8I C9I C10I C11I -1.5(9)
C4I N2I C11I C10I -178.8(6)
C4I N2I C11I C6I -0.7(6)
C9I C10I C11I N2I -179.6(6)
C9I C10I C11I C6I 2.5(8)
C7I C6I C11I N2I 179.9(5)
C5I C6I C11I N2I -0.2(6)
C7I C6I C11I C10I -1.8(8)
C5I C6I C11I C10I 178.1(5)
O2J C1J C2J N1J 162.0(4)
O1J C1J C2J N1J -18.9(6)
O2J C1J C2J C3J -76.6(6)
O1J C1J C2J C3J 102.5(5)
N1J C2J C3J C5J -173.3(4)
C1J C2J C3J C5J 65.1(6)
C11J N2J C4J C5J 0.9(7)
N2J C4J C5J C6J -0.8(6)
N2J C4J C5J C3J 177.6(5)
C2J C3J C5J C4J -113.4(6)
C2J C3J C5J C6J 64.8(7)
C4J C5J C6J C7J -179.5(6)
C3J C5J C6J C7J 2.1(9)
C4J C5J C6J C11J 0.5(6)
C3J C5J C6J C11J -177.9(5)
C11J C6J C7J C8J -0.6(8)
C5J C6J C7J C8J 179.3(6)
C6J C7J C8J C9J -0.3(9)
C7J C8J C9J C10J 1.7(10)
C8J C9J C10J C11J -2.0(9)
C4J N2J C11J C10J 179.3(6)
C4J N2J C11J C6J -0.5(6)
C9J C10J C11J N2J -178.6(6)
C9J C10J C11J C6J 1.2(9)
C7J C6J C11J N2J 180.0(5)
C5J C6J C11J N2J 0.0(6)
C7J C6J C11J C10J 0.2(8)
C5J C6J C11J C10J -179.8(5)
O2K C1K C2K N1K 160.9(4)
O1K C1K C2K N1K -20.9(6)
O2K C1K C2K C3K -76.8(6)
O1K C1K C2K C3K 101.5(5)
N1K C2K C3K C5K -78.4(5)
C1K C2K C3K C5K 158.9(4)
C11K N2K C4K C5K -1.2(6)
N2K C4K C5K C6K 1.5(6)
N2K C4K C5K C3K 178.5(5)
C2K C3K C5K C4K 110.1(6)
C2K C3K C5K C6K -73.5(6)
C4K C5K C6K C7K 178.9(6)
C3K C5K C6K C7K 1.8(9)
C4K C5K C6K C11K -1.3(6)
C3K C5K C6K C11K -178.3(5)
C11K C6K C7K C8K 1.2(8)
C5K C6K C7K C8K -179.0(6)
C6K C7K C8K C9K -1.0(9)
C7K C8K C9K C10K -0.2(9)
C8K C9K C10K C11K 1.1(9)
C4K N2K C11K C10K -178.9(6)
C4K N2K C11K C6K 0.4(6)
C9K C10K C11K N2K 178.2(6)
C9K C10K C11K C6K -0.9(9)
C7K C6K C11K N2K -179.5(5)
C5K C6K C11K N2K 0.6(6)
C7K C6K C11K C10K -0.2(8)
C5K C6K C11K C10K 179.9(5)
O2L C1L C2L N1L 161.6(4)
O1L C1L C2L N1L -18.4(6)
O2L C1L C2L C3L -76.0(6)
O1L C1L C2L C3L 104.0(5)
N1L C2L C3L C5L -79.9(5)
C1L C2L C3L C5L 157.8(4)
C11L N2L C4L C5L 0.3(7)
N2L C4L C5L C6L 0.4(6)
N2L C4L C5L C3L 176.6(5)
C2L C3L C5L C4L 113.3(6)
C2L C3L C5L C6L -71.2(6)
C4L C5L C6L C7L 179.0(6)
C3L C5L C6L C7L 2.6(9)
C4L C5L C6L C11L -0.9(6)
C3L C5L C6L C11L -177.2(5)
C11L C6L C7L C8L 1.1(8)
C5L C6L C7L C8L -178.7(6)
C6L C7L C8L C9L -0.9(9)
C7L C8L C9L C10L 0.1(10)
C8L C9L C10L C11L 0.6(9)
C4L N2L C11L C10L -178.8(6)
C4L N2L C11L C6L -0.9(6)
C9L C10L C11L N2L 177.4(6)
C9L C10L C11L C6L -0.3(9)
C7L C6L C11L N2L -178.8(5)
C5L C6L C11L N2L 1.1(6)
C7L C6L C11L C10L -0.5(8)
C5L C6L C11L C10L 179.4(5)
O2M C1M C2M N1M 157.8(5)
O1M C1M C2M N1M -22.5(6)
O2M C1M C2M C3M -80.3(6)
O1M C1M C2M C3M 99.3(5)
N1M C2M C3M C5M -173.6(4)
C1M C2M C3M C5M 64.2(5)
C11M N2M C4M C5M 1.4(7)
N2M C4M C5M C6M -1.6(6)
N2M C4M C5M C3M 176.9(5)
C2M C3M C5M C4M -112.8(6)
C2M C3M C5M C6M 65.4(6)
C4M C5M C6M C7M -177.9(6)
C3M C5M C6M C7M 3.6(9)
C4M C5M C6M C11M 1.2(6)
C3M C5M C6M C11M -177.3(5)
C11M C6M C7M C8M -0.1(8)
C5M C6M C7M C8M 178.9(6)
C6M C7M C8M C9M 1.0(9)
C7M C8M C9M C10M -1.1(10)
C8M C9M C10M C11M 0.4(9)
C4M N2M C11M C10M 178.8(6)
C4M N2M C11M C6M -0.6(6)
C9M C10M C11M N2M -179.0(6)
C9M C10M C11M C6M 0.4(9)
C7M C6M C11M N2M 179.0(5)
C5M C6M C11M N2M -0.3(6)
C7M C6M C11M C10M -0.6(8)
C5M C6M C11M C10M -179.9(5)
O2N C1N C2N N1N 159.3(4)
O1N C1N C2N N1N -21.8(6)
O2N C1N C2N C3N -79.9(6)
O1N C1N C2N C3N 99.0(5)
N1N C2N C3N C5N -173.3(4)
C1N C2N C3N C5N 66.2(5)
C11N N2N C4N C5N 0.8(7)
N2N C4N C5N C6N -1.0(6)
N2N C4N C5N C3N 178.2(5)
C2N C3N C5N C4N -115.5(6)
C2N C3N C5N C6N 63.4(7)
C4N C5N C6N C7N -178.1(6)
C3N C5N C6N C7N 2.8(9)
C4N C5N C6N C11N 0.8(6)
C3N C5N C6N C11N -178.3(5)
C11N C6N C7N C8N 0.7(8)
C5N C6N C7N C8N 179.5(6)
C6N C7N C8N C9N -1.2(9)
C7N C8N C9N C10N 1.5(10)
C8N C9N C10N C11N -1.2(9)
C4N N2N C11N C10N 178.9(6)
C4N N2N C11N C6N -0.3(6)
C9N C10N C11N N2N -178.3(6)
C9N C10N C11N C6N 0.7(9)
C7N C6N C11N N2N 178.8(5)
C5N C6N C11N N2N -0.3(6)
C7N C6N C11N C10N -0.5(8)
C5N C6N C11N C10N -179.5(5)
O2O C1O C2O N1O 164.7(4)
O1O C1O C2O N1O -15.8(6)
O2O C1O C2O C3O -71.9(6)
O1O C1O C2O C3O 107.6(5)
N1O C2O C3O C5O -78.6(5)
C1O C2O C3O C5O 157.7(4)
C11O N2O C4O C5O -0.7(7)
N2O C4O C5O C6O 0.5(6)
N2O C4O C5O C3O 177.3(5)
C2O C3O C5O C4O 112.0(6)
C2O C3O C5O C6O -71.8(7)
C4O C5O C6O C7O 178.0(6)
C3O C5O C6O C7O 1.1(10)
C4O C5O C6O C11O -0.1(6)
C3O C5O C6O C11O -177.0(5)
C11O C6O C7O C8O 0.6(8)
C5O C6O C7O C8O -177.3(6)
C6O C7O C8O C9O -0.3(9)
C7O C8O C9O C10O -0.7(10)
C8O C9O C10O C11O 1.3(9)
C4O N2O C11O C10O -178.0(6)
C4O N2O C11O C6O 0.7(6)
C9O C10O C11O N2O 177.5(6)
C9O C10O C11O C6O -1.0(9)
C7O C6O C11O N2O -178.8(5)
C5O C6O C11O N2O -0.4(6)
C7O C6O C11O C10O 0.0(8)
C5O C6O C11O C10O 178.5(5)
O2P C1P C2P N1P 164.4(4)
O1P C1P C2P N1P -16.8(6)
O2P C1P C2P C3P -72.3(6)
O1P C1P C2P C3P 106.5(5)
N1P C2P C3P C5P -79.3(5)
C1P C2P C3P C5P 158.1(4)
C11P N2P C4P C5P -0.3(7)
N2P C4P C5P C6P 0.7(6)
N2P C4P C5P C3P 179.4(5)
C2P C3P C5P C4P 111.2(6)
C2P C3P C5P C6P -70.3(7)
C4P C5P C6P C7P 178.3(6)
C3P C5P C6P C7P -0.4(9)
C4P C5P C6P C11P -0.8(6)
C3P C5P C6P C11P -179.5(5)
C11P C6P C7P C8P 0.5(8)
C5P C6P C7P C8P -178.6(6)
C6P C7P C8P C9P -0.1(9)
C7P C8P C9P C10P -1.0(10)
C8P C9P C10P C11P 1.6(10)
C4P N2P C11P C10P -178.9(6)
C4P N2P C11P C6P -0.2(6)
C9P C10P C11P N2P 177.3(6)
C9P C10P C11P C6P -1.2(9)
C7P C6P C11P N2P -178.6(5)
C5P C6P C11P N2P 0.6(6)
C7P C6P C11P C10P 0.2(8)
C5P C6P C11P C10P 179.5(5)
